data_7132432
loop_
_publ_author_name
'Ju, Shaoying'
'Zhang, Chi'
'Tang, Beili'
'Liu, Liu Leo'
'Stephan, Douglas W.'
'Wu, Yile'

_publ_section_title
;
 The Lewis superacidic aluminium cation:
 [(NHC)Al(C<sub>6</sub>F<sub>5</sub>)<sub>2</sub>]<sup/>.
;
_journal_issue 6
_journal_name_full 'Chemical communications (Cambridge, England)'
_journal_page_first 698
_journal_page_last 701
_journal_paper_doi 10.1039/d3cc05440c
_journal_volume 60
_journal_year 2024
_chemical_formula_moiety 'C78 H72 Al2 F20 N7, B C24 F20, 3(C7 H8)'
_chemical_formula_sum 'C123 H96 Al2 B F40 N7'
_chemical_formula_weight 2496.83
_space_group_crystal_system monoclinic
_space_group_IT_number 15
_space_group_name_Hall '-C 2yc'
_space_group_name_H-M_alt 'C 1 2/c 1'
_atom_sites_solution_hydrogens geom
_atom_sites_solution_primary dual
_audit_creation_date 2023-09-09
_audit_creation_method
;
Olex2 1.5
(compiled 2023.08.24 svn.re1ec1418 for OlexSys, GUI svn.r6817)
;
_audit_update_record
;
2023-09-12 deposited with the CCDC.	2023-12-05 downloaded from the CCDC.
;
_cell_angle_alpha 90
_cell_angle_beta 132.7770(10)
_cell_angle_gamma 90
_cell_formula_units_Z 8
_cell_length_a 58.9625(13)
_cell_length_b 12.3783(3)
_cell_length_c 42.5423(17)
_cell_measurement_reflns_used 9840
_cell_measurement_temperature 200(2)
_cell_measurement_theta_max 67.57
_cell_measurement_theta_min 4.09
_cell_volume 22790.6(12)
_computing_cell_refinement 'SAINT V8.40B (?, 2016)'
_computing_data_reduction 'SAINT V8.40B (?, 2016)'
_computing_molecular_graphics 'Olex2 1.5 (Dolomanov et al., 2009)'
_computing_publication_material 'Olex2 1.5 (Dolomanov et al., 2009)'
_computing_structure_refinement 'SHELXL 2018/3 (Sheldrick, 2015)'
_computing_structure_solution 'SHELXT 2018/2 (Sheldrick, 2018)'
_diffrn_ambient_temperature 200.00
_diffrn_measured_fraction_theta_full 1.000
_diffrn_measured_fraction_theta_max 0.994
_diffrn_measurement_device_type 'Bruker APEX-II CCD'
_diffrn_measurement_method '\f and \w scans'
_diffrn_radiation_type CuK\a
_diffrn_radiation_wavelength 1.54178
_diffrn_reflns_av_R_equivalents 0.1017
_diffrn_reflns_av_unetI/netI 0.0367
_diffrn_reflns_Laue_measured_fraction_full 1.000
_diffrn_reflns_Laue_measured_fraction_max 0.994
_diffrn_reflns_limit_h_max 70
_diffrn_reflns_limit_h_min -70
_diffrn_reflns_limit_k_max 14
_diffrn_reflns_limit_k_min -14
_diffrn_reflns_limit_l_max 51
_diffrn_reflns_limit_l_min -49
_diffrn_reflns_number 246088
_diffrn_reflns_point_group_measured_fraction_full 1.000
_diffrn_reflns_point_group_measured_fraction_max 0.994
_diffrn_reflns_theta_full 67.679
_diffrn_reflns_theta_max 68.683
_diffrn_reflns_theta_min 2.042
_diffrn_standards_number 0
_exptl_absorpt_coefficient_mu 1.289
_exptl_absorpt_correction_T_max 0.7531
_exptl_absorpt_correction_T_min 0.6632
_exptl_absorpt_correction_type none
_exptl_absorpt_process_details
;
SADABS-2016/2 (Bruker,2016/2) was used for absorption correction.
wR2(int) was 0.1223 before and 0.0751 after correction.
The Ratio of minimum to maximum transmission is 0.8806.
The \l/2 correction factor is Not present.
;
_exptl_crystal_colour 'clear light yellow'
_exptl_crystal_colour_lustre clear
_exptl_crystal_colour_modifier light
_exptl_crystal_colour_primary yellow
_exptl_crystal_density_diffrn 1.455
_exptl_crystal_description block
_exptl_crystal_F_000 10192
_exptl_crystal_size_max 0.2
_exptl_crystal_size_mid 0.2
_exptl_crystal_size_min 0.1
_refine_diff_density_max 0.392
_refine_diff_density_min -0.308
_refine_diff_density_rms 0.042
_refine_ls_extinction_method none
_refine_ls_goodness_of_fit_ref 1.045
_refine_ls_hydrogen_treatment constr
_refine_ls_matrix_type full
_refine_ls_number_parameters 1700
_refine_ls_number_reflns 20922
_refine_ls_number_restraints 297
_refine_ls_restrained_S_all 1.054
_refine_ls_R_factor_all 0.0567
_refine_ls_R_factor_gt 0.0411
_refine_ls_shift/su_max 0.001
_refine_ls_shift/su_mean 0.000
_refine_ls_structure_factor_coef Fsqd
_refine_ls_weighting_details 'w=1/[\s^2^(Fo^2^)+(0.0655P)^2^+4.1426P] where P=(Fo^2^+2Fc^2^)/3'
_refine_ls_weighting_scheme calc
_refine_ls_wR_factor_gt 0.1110
_refine_ls_wR_factor_ref 0.1210
_reflns_Friedel_coverage 0.000
_reflns_number_gt 15788
_reflns_number_total 20922
_reflns_threshold_expression 'I > 2\s(I)'
_cod_data_source_file d3cc05440c2.cif
_cod_data_source_block jusy1
_cod_depositor_comments 'Adding full bibliography for 7132428--7132432.cif.'
_cod_database_code 7132432
_shelx_shelxl_version_number 2018/3
_shelx_space_group_comment
;
The symmetry employed for this shelxl refinement is uniquely defined
by the following loop, which should always be used as a source of
symmetry information in preference to the above space-group names.
They are only intended as comments.
;
_shelx_estimated_absorpt_t_max 0.882
_shelx_estimated_absorpt_t_min 0.783
_olex2_refinement_description
;
1. Fixed Uiso
 At 1.2 times of:
  All C(H) groups
 At 1.5 times of:
  All C(H,H,H) groups
2. Restrained distances
 C04D-C04M \\sim C2-C1
 with sigma of 0.02
 C04D-C04G \\sim C2-C3
 with sigma of 0.02
 C04D-C04T \\sim C2-C04U
 with sigma of 0.02
 C04M-C04P \\sim C1-C4
 with sigma of 0.02
 C04P-C04Q \\sim C4-C6
 with sigma of 0.02
 C04Q-C04O \\sim C6-C5
 with sigma of 0.02
 C04O-C04G \\sim C5-C3
 with sigma of 0.02
 C04D-C04P \\sim C2-C4
 with sigma of 0.04
 C04D-C04O \\sim C2-C5
 with sigma of 0.04
 C04M-C04Q \\sim C1-C6
 with sigma of 0.04
 C04M-C04G \\sim C1-C3
 with sigma of 0.04
 C04M-C04T \\sim C1-C04U
 with sigma of 0.04
 C04P-C04O \\sim C4-C5
 with sigma of 0.04
 C04Q-C04G \\sim C6-C3
 with sigma of 0.04
 C04G-C04T \\sim C3-C04U
 with sigma of 0.04
 C049-C04F \\sim C0-C8
 with sigma of 0.02
 C049-C04I \\sim C0-C9
 with sigma of 0.02
 C04A-C04E \\sim C7-C12
 with sigma of 0.02
 C04A-C04F \\sim C7-C8
 with sigma of 0.02
 C04E-C04H \\sim C12-C11
 with sigma of 0.02
 C04F-C04R \\sim C8-C10
 with sigma of 0.02
 C04H-C04I \\sim C11-C9
 with sigma of 0.02
 C049-C04A \\sim C0-C7
 with sigma of 0.04
 C049-C04H \\sim C0-C11
 with sigma of 0.04
 C049-C04R \\sim C0-C10
 with sigma of 0.04
 C04A-C04H \\sim C7-C11
 with sigma of 0.04
 C04A-C04R \\sim C7-C10
 with sigma of 0.04
 C04E-C04F \\sim C12-C8
 with sigma of 0.04
 C04E-C04I \\sim C12-C9
 with sigma of 0.04
 C04F-C04I \\sim C8-C9
 with sigma of 0.04
 C04B-C04K \\sim C14-C15
 with sigma of 0.02
 C04B-C04L \\sim C14-C16
 with sigma of 0.02
 C04B-C04S \\sim C14-C13
 with sigma of 0.02
 C04C-C04J \\sim C18-C19
 with sigma of 0.02
 C04C-C04L \\sim C18-C16
 with sigma of 0.02
 C04J-C04N \\sim C19-C17
 with sigma of 0.02
 C04K-C04N \\sim C15-C17
 with sigma of 0.02
 C04B-C04C \\sim C14-C18
 with sigma of 0.04
 C04B-C04N \\sim C14-C17
 with sigma of 0.04
 C04C-C04N \\sim C18-C17
 with sigma of 0.04
 C04J-C04K \\sim C19-C15
 with sigma of 0.04
 C04J-C04L \\sim C19-C16
 with sigma of 0.04
 C04K-C04L \\sim C15-C16
 with sigma of 0.04
 C04K-C04S \\sim C15-C13
 with sigma of 0.04
 C04L-C04S \\sim C16-C13
 with sigma of 0.04
3. Uiso/Uaniso restraints and constraints
C04T \\sim C04D \\sim C04G \\sim C04O \\sim C04Q \\sim C04P \\sim C04M: within
2A with sigma of 0.01 and sigma for terminal atoms of 0.02 within 2A
C04U \\sim C2 \\sim C1 \\sim C3 \\sim C4 \\sim C5 \\sim C6: within 2A with
sigma of 0.01 and sigma for terminal atoms of 0.02 within 2A
C04T \\sim C04D \\sim C04M \\sim C04G \\sim C04P \\sim C04O \\sim C04Q: within
2A with sigma of 0.01 and sigma for terminal atoms of 0.02 within 2A
C10 \\sim C7 \\sim C12 \\sim C8 \\sim C11 \\sim C0 \\sim C9: within 2A with
sigma of 0.01 and sigma for terminal atoms of 0.02 within 2A
C04R \\sim C049 \\sim C04F \\sim C04I \\sim C04A \\sim C04H \\sim C04E: within
2A with sigma of 0.005 and sigma for terminal atoms of 0.01 within 2A
C04S \\sim C04B \\sim C04K \\sim C04L \\sim C04N \\sim C04C \\sim C04J: within
2A with sigma of 0.01 and sigma for terminal atoms of 0.02 within 2A
C13 \\sim C14 \\sim C15 \\sim C16 \\sim C17 \\sim C18 \\sim C19: within 2A with
sigma of 0.01 and sigma for terminal atoms of 0.02 within 2A
4. Others
 Sof(C2)=Sof(C1)=Sof(H1A)=Sof(C4)=Sof(H4A)=Sof(C6)=Sof(H6A)=Sof(C5)=Sof(H5A)=
 Sof(C3)=Sof(H3A)=Sof(C04U)=Sof(H16)=Sof(HL)=Sof(HM)=1-FVAR(1)
 Sof(C04D)=Sof(C04M)=Sof(H10)=Sof(C04P)=Sof(H11)=Sof(C04Q)=Sof(H12)=Sof(C04O)=
 Sof(H13)=Sof(C04G)=Sof(H14)=Sof(C04T)=Sof(H15)=Sof(HJ)=Sof(HK)=FVAR(1)
 Sof(C7)=Sof(H7A)=Sof(C12)=Sof(H12A)=Sof(C11)=Sof(H11A)=Sof(C9)=Sof(H9A)=
 Sof(C0)=Sof(H0)=Sof(C8)=Sof(C10)=Sof(H10A)=Sof(H10B)=Sof(H10C)=1-FVAR(2)
 Sof(C049)=Sof(H049)=Sof(C04F)=Sof(C04A)=Sof(H04Y)=Sof(C04E)=Sof(H04Z)=
 Sof(C04H)=Sof(H04)=Sof(C04I)=Sof(H2)=Sof(C04R)=Sof(H3)=Sof(HF)=Sof(HG)=FVAR(2)
 Sof(C13)=Sof(H13A)=Sof(H13B)=Sof(H13C)=Sof(C14)=Sof(C15)=Sof(H15A)=Sof(C17)=
 Sof(H17)=Sof(C19)=Sof(H19)=Sof(C18)=Sof(H18)=Sof(C16)=Sof(H16A)=1-FVAR(3)
 Sof(C04B)=Sof(C04K)=Sof(H4)=Sof(C04N)=Sof(H5)=Sof(C04J)=Sof(H6)=Sof(C04C)=
 Sof(H7)=Sof(C04L)=Sof(H8)=Sof(C04S)=Sof(H9)=Sof(HH)=Sof(HI)=FVAR(3)
5.a Ternary CH refined with riding coordinates:
 C02F(H02F), C02G(H02G), C02N(H02N), C02R(H02R), C02Y(H02Y), C033(H033),
 C03A(H03A), C03H(H03H)
5.b Aromatic/amide H refined with riding coordinates:
 C01T(H01T), C01V(H01V), C023(H023), C02A(H02A), C02V(H02V), C02W(H02W),
 C02X(H02X), C032(H032), C03B(H03B), C03F(H03F), C03J(H03K), C03K(H03L),
 C03M(H03P), C03N(H03Q), C03O(H03R), C03Q(H03V), C049(H049), C04A(H04Y),
 C04E(H04Z), C04H(H04), C04I(H2), C04K(H4), C04N(H5), C04J(H6), C04C(H7),
 C04L(H8), C04M(H10), C04P(H11), C04Q(H12), C04O(H13), C04G(H14), C1(H1A),
 C4(H4A), C6(H6A), C5(H5A), C3(H3A), C7(H7A), C12(H12A), C11(H11A), C9(H9A),
 C0(H0), C15(H15A), C17(H17), C19(H19), C18(H18), C16(H16A)
5.c Fitted hexagon refined as free rotating group:
 C049(C04F,C04A,C04E,C04H,C04I), C04B(C04K,C04N,C04J,C04C,C04L), C04D(C04M,
 C04P,C04Q,C04O,C04G), C2(C1,C4,C6,C5,C3), C7(C12,C11,C9,C0,C8), C14(C15,C17,
 C19,C18,C16)
5.d Idealised Me refined as rotating group:
 C03E(H03C,H03D,H03E), C03I(H03G,H03I,H03J), C03L(H03M,H03N,H03O), C03P(H03S,
 H03T,H03U), C03S(H03W,H03X,H03Y), C03T(H03Z,H,HA), C03W(H03,HB,HC), C03Y(H1,HD,
 HE), C040(H04A,H04B,H04C), C042(H04D,H04E,H04F), C043(H04G,H04H,H04I),
 C044(H04J,H04K,H04L), C045(H04M,H04N,H04O), C046(H04P,H04Q,H04R), C047(H04S,
 H04T,H04U), C048(H04V,H04W,H04X), C04R(H3,HF,HG), C04S(H9,HH,HI), C04T(H15,HJ,
 HK), C04U(H16,HL,HM), C10(H10A,H10B,H10C), C13(H13A,H13B,H13C)
;
_olex2_submission_special_instructions 'No special instructions were received'

loop_
_space_group_symop_operation_xyz
'x, y, z'
'-x, y, -z+1/2'
'x+1/2, y+1/2, z'
'-x+1/2, y+1/2, -z+1/2'
'-x, -y, -z'
'x, -y, z-1/2'
'-x+1/2, -y+1/2, -z'
'x+1/2, -y+1/2, z-1/2'

loop_
_atom_site_label
_atom_site_type_symbol
_atom_site_fract_x
_atom_site_fract_y
_atom_site_fract_z
_atom_site_U_iso_or_equiv
_atom_site_adp_type
_atom_site_occupancy
_atom_site_site_symmetry_order
_atom_site_calc_flag
_atom_site_refinement_flags_posn
_atom_site_refinement_flags_adp
_atom_site_refinement_flags_occupancy
_atom_site_disorder_assembly
_atom_site_disorder_group
Al01 Al 0.37634(2) 0.82147(4) 0.49268(2) 0.03214(11) Uani 1 1 d . . . . .
Al02 Al 0.50847(2) 0.85990(4) 0.61356(2) 0.03311(11) Uani 1 1 d . . . . .
F003 F 0.32681(3) 0.46578(10) 0.56321(4) 0.0482(3) Uani 1 1 d . . . . .
F004 F 0.37729(3) 0.58346(9) 0.64510(4) 0.0489(3) Uani 1 1 d . . . . .
F005 F 0.27545(3) 0.52247(10) 0.55138(4) 0.0496(3) Uani 1 1 d . . . . .
F006 F 0.36984(3) 0.21993(10) 0.67226(5) 0.0548(3) Uani 1 1 d . . . . .
F007 F 0.54989(3) 0.75663(12) 0.59651(4) 0.0549(3) Uani 1 1 d . . . . .
F008 F 0.42650(3) 0.72645(11) 0.49660(4) 0.0543(3) Uani 1 1 d . . . . .
F009 F 0.27511(3) 0.39446(11) 0.61060(4) 0.0539(3) Uani 1 1 d . . . . .
F00A F 0.43337(3) 0.54500(11) 0.67712(5) 0.0595(3) Uani 1 1 d . . . . .
F00B F 0.36378(3) 0.58591(11) 0.69746(4) 0.0585(3) Uani 1 1 d . . . . .
F00C F 0.40262(3) 0.69289(12) 0.57772(4) 0.0568(3) Uani 1 1 d . . . . .
F00D F 0.45763(3) 0.95472(11) 0.52270(4) 0.0558(3) Uani 1 1 d . . . . .
F00E F 0.26053(3) 0.72735(11) 0.54206(4) 0.0564(3) Uani 1 1 d . . . . .
F00F F 0.30277(4) 0.19537(11) 0.61525(5) 0.0616(4) Uani 1 1 d . . . . .
F00G F 0.33504(3) 0.63892(11) 0.42884(4) 0.0575(3) Uani 1 1 d . . . . .
F00H F 0.33067(3) 0.90252(13) 0.39393(4) 0.0605(3) Uani 1 1 d . . . . .
F00I F 0.29724(3) 0.35172(13) 0.49153(4) 0.0619(4) Uani 1 1 d . . . . .
F00J F 0.29591(3) 0.86776(10) 0.60911(5) 0.0626(4) Uani 1 1 d . . . . .
F00K F 0.48634(4) 0.99484(13) 0.65304(5) 0.0651(4) Uani 1 1 d . . . . .
F00L F 0.55219(3) 1.03256(12) 0.62755(5) 0.0614(3) Uani 1 1 d . . . . .
F00M F 0.27100(3) 0.15872(13) 0.48118(5) 0.0682(4) Uani 1 1 d . . . . .
F00N F 0.44899(3) 0.95247(12) 0.45200(4) 0.0628(4) Uani 1 1 d . . . . .
F00O F 0.49070(4) 0.85139(12) 0.45335(4) 0.0658(4) Uani 1 1 d . . . . .
F00P F 0.45967(3) 0.34628(13) 0.70821(6) 0.0718(4) Uani 1 1 d . . . . .
F00Q F 0.43087(3) 0.70434(13) 0.43808(5) 0.0653(4) Uani 1 1 d . . . . .
F00R F 0.54087(4) 0.75400(14) 0.52586(5) 0.0662(4) Uani 1 1 d . . . . .
F00S F 0.42708(4) 0.18531(12) 0.70570(6) 0.0719(4) Uani 1 1 d . . . . .
F00T F 0.38229(3) 0.36507(15) 0.73313(4) 0.0709(4) Uani 1 1 d . . . . .
F00U F 0.34736(4) 0.79232(12) 0.68742(5) 0.0683(4) Uani 1 1 d . . . . .
F00V F 0.27415(4) 0.08339(11) 0.54436(6) 0.0710(4) Uani 1 1 d . . . . .
N00W N 0.56771(3) 0.75478(13) 0.69282(5) 0.0336(3) Uani 1 1 d . . . . .
F00X F 0.39254(4) 0.48801(14) 0.58690(5) 0.0769(5) Uani 1 1 d . . . . .
N N 0.44261(3) 0.84379(12) 0.56731(5) 0.0328(3) Uani 1 1 d . . . . .
N00Z N 0.35159(4) 1.04341(12) 0.48752(5) 0.0339(3) Uani 1 1 d . . . . .
F010 F 0.35563(4) 0.35671(12) 0.51790(7) 0.0864(6) Uani 1 1 d . . . . .
F011 F 0.26308(4) 0.35141(14) 0.65920(6) 0.0773(5) Uani 1 1 d . . . . .
N012 N 0.53224(3) 0.63527(12) 0.65264(5) 0.0327(3) Uani 1 1 d . . . . .
F013 F 0.32588(4) 0.43535(13) 0.43862(6) 0.0832(5) Uani 1 1 d . . . . .
N014 N 0.31729(3) 0.92063(12) 0.46314(5) 0.0321(3) Uani 1 1 d . . . . .
F015 F 0.38516(4) 0.78000(16) 0.35727(5) 0.0818(5) Uani 1 1 d . . . . .
F016 F 0.33467(4) 0.87613(17) 0.33539(5) 0.0847(5) Uani 1 1 d . . . . .
N017 N 0.46878(4) 0.82291(14) 0.59205(5) 0.0397(3) Uani 1 1 d . . . . .
F018 F 0.56743(4) 1.23217(14) 0.66089(7) 0.0968(6) Uani 1 1 d . . . . .
N019 N 0.41648(4) 0.86424(13) 0.54420(5) 0.0403(3) Uani 1 1 d . . . . .
F01A F 0.50121(5) 1.19565(16) 0.68565(7) 0.1002(7) Uani 1 1 d . . . . .
F01B F 0.36920(5) 0.3109(2) 0.77888(6) 0.1096(8) Uani 1 1 d . . . . .
C01C C 0.53742(4) 0.74348(14) 0.65682(5) 0.0307(3) Uani 1 1 d . . . . .
F01D F 0.31004(6) 0.3013(2) 0.74387(7) 0.1080(7) Uani 1 1 d . . . . .
C01E C 0.34704(4) 0.93468(14) 0.48228(5) 0.0312(3) Uani 1 1 d . . . . .
F01F F 0.54206(6) 1.31493(14) 0.69022(8) 0.1140(8) Uani 1 1 d . . . . .
C01G C 0.30298(4) 0.81609(14) 0.45657(6) 0.0342(4) Uani 1 1 d . . . . .
C01H C 0.32161(4) 0.54249(16) 0.62481(6) 0.0372(4) Uani 1 1 d . . . . .
C01I C 0.31359(5) 0.37151(16) 0.55978(6) 0.0395(4) Uani 1 1 d . . . . .
C01J C 0.57976(4) 0.90846(16) 0.73850(6) 0.0389(4) Uani 1 1 d . . . . .
C01K C 0.31527(5) 0.34004(16) 0.59258(6) 0.0391(4) Uani 1 1 d . . . . .
C01L C 0.36926(4) 0.67455(15) 0.50282(6) 0.0365(4) Uani 1 1 d . . . . .
C01M C 0.37025(5) 0.40460(16) 0.65795(6) 0.0376(4) Uani 1 1 d . . . . .
C01N C 0.52435(5) 0.80641(17) 0.56121(6) 0.0425(4) Uani 1 1 d . . . . .
C01O C 0.38823(5) 0.48232(16) 0.66012(6) 0.0399(4) Uani 1 1 d . . . . .
C01P C 0.29492(4) 0.58509(16) 0.58651(6) 0.0372(4) Uani 1 1 d . . . . .
C01Q C 0.38146(5) 1.09555(15) 0.51315(6) 0.0384(4) Uani 1 1 d . . . . .
C01R C 0.58402(4) 0.85623(16) 0.71357(6) 0.0369(4) Uani 1 1 d . . . . .
C01S C 0.50225(4) 0.58301(14) 0.62478(6) 0.0349(4) Uani 1 1 d . . . . .
C01T C 0.30329(5) 1.01916(16) 0.45589(7) 0.0410(4) Uani 1 1 d . . . . .
H01T H 0.282507 1.030550 0.442686 0.049 Uiso 1 1 calc R U . . .
C01U C 0.37862(5) 0.81712(15) 0.44800(6) 0.0387(4) Uani 1 1 d . . . . .
C01V C 0.55910(5) 0.58030(16) 0.68528(6) 0.0400(4) Uani 1 1 d . . . . .
H01V H 0.561464 0.504239 0.689272 0.048 Uiso 1 1 calc R U . . .
C01W C 0.50395(5) 0.85462(16) 0.56269(6) 0.0393(4) Uani 1 1 d . . . . .
C01X C 0.40334(5) 0.76653(17) 0.45684(7) 0.0421(4) Uani 1 1 d . . . . .
C01Y C 0.51849(5) 1.00591(16) 0.63871(6) 0.0421(4) Uani 1 1 d . . . . .
C01Z C 0.49476(6) 0.85279(18) 0.48830(7) 0.0474(5) Uani 1 1 d . . . . .
C020 C 0.31111(4) 0.76619(16) 0.49293(6) 0.0382(4) Uani 1 1 d . . . . .
C021 C 0.30198(5) 0.23976(17) 0.58561(7) 0.0456(4) Uani 1 1 d . . . . .
C022 C 0.28189(5) 0.77309(16) 0.41549(7) 0.0405(4) Uani 1 1 d . . . . .
C023 C 0.32476(5) 1.09537(16) 0.47111(7) 0.0413(4) Uani 1 1 d . . . . .
H023 H 0.322005 1.171151 0.470679 0.050 Uiso 1 1 calc R U . . .
C024 C 0.30371(5) 0.76321(16) 0.61438(7) 0.0450(4) Uani 1 1 d . . . . .
C025 C 0.38309(5) 0.63163(17) 0.54225(7) 0.0439(4) Uani 1 1 d . . . . .
C026 C 0.47388(5) 0.90346(17) 0.48779(6) 0.0460(5) Uani 1 1 d . . . . .
C027 C 0.35608(5) 0.85220(18) 0.40631(7) 0.0461(5) Uani 1 1 d . . . . .
C028 C 0.49099(5) 0.53431(16) 0.58697(6) 0.0411(4) Uani 1 1 d . . . . .
C029 C 0.29956(5) 0.37417(18) 0.65260(7) 0.0477(5) Uani 1 1 d . . . . .
C02A C 0.58119(5) 0.65512(17) 0.71025(6) 0.0414(4) Uani 1 1 d . . . . .
H02A H 0.602190 0.641882 0.735253 0.050 Uiso 1 1 calc R U . . .
C02B C 0.35012(5) 0.60444(16) 0.46912(7) 0.0431(4) Uani 1 1 d . . . . .
C02C C 0.32927(5) 0.37799(17) 0.66827(7) 0.0440(4) Uani 1 1 d . . . . .
C02D C 0.43116(5) 0.36545(19) 0.69237(7) 0.0501(5) Uani 1 1 d . . . . .
C02E C 0.41780(5) 0.46469(18) 0.67674(7) 0.0462(5) Uani 1 1 d . . . . .
C02F C 0.56030(5) 0.86017(17) 0.74639(7) 0.0464(5) Uani 1 1 d . . . . .
H02F H 0.542097 0.824353 0.719201 0.056 Uiso 1 1 calc R U . . .
C02G C 0.33090(5) 0.82166(17) 0.53607(7) 0.0433(4) Uani 1 1 d . . . . .
H02G H 0.347653 0.861819 0.540630 0.052 Uiso 1 1 calc R U . . .
C02H C 0.47890(5) 0.90314(16) 0.52474(6) 0.0420(4) Uani 1 1 d . . . . .
C02I C 0.52047(5) 0.80470(18) 0.52541(7) 0.0465(5) Uani 1 1 d . . . . .
C02J C 0.60456(5) 0.89209(19) 0.70983(6) 0.0457(5) Uani 1 1 d . . . . .
C02K C 0.28599(5) 0.69214(17) 0.58055(6) 0.0408(4) Uani 1 1 d . . . . .
C02L C 0.38496(5) 0.30473(17) 0.67355(7) 0.0431(4) Uani 1 1 d . . . . .
C02M C 0.48710(5) 0.57790(16) 0.63952(7) 0.0414(4) Uani 1 1 d . . . . .
C02N C 0.50888(5) 0.53392(17) 0.57312(7) 0.0458(5) Uani 1 1 d . . . . .
H02N H 0.525953 0.588020 0.590951 0.055 Uiso 1 1 calc R U . . .
C02O C 0.33771(5) 0.61796(18) 0.65774(6) 0.0434(4) Uani 1 1 d . . . . .
C02P C 0.39863(5) 1.10707(16) 0.55688(7) 0.0453(4) Uani 1 1 d . . . . .
C02Q C 0.29889(5) 0.31361(19) 0.52270(6) 0.0459(5) Uani 1 1 d . . . . .
C02R C 0.26995(5) 0.83347(18) 0.37574(7) 0.0460(4) Uani 1 1 d . . . . .
H02R H 0.283214 0.898629 0.384920 0.055 Uiso 1 1 calc R U . . .
C02S C 0.50638(5) 1.05239(18) 0.65395(7) 0.0518(5) Uani 1 1 d . . . . .
C02T C 0.40608(5) 0.75305(19) 0.42731(8) 0.0491(5) Uani 1 1 d . . . . .
C02U C 0.39137(5) 1.13320(16) 0.49302(7) 0.0454(5) Uani 1 1 d . . . . .
C02V C 0.29846(5) 0.66406(17) 0.48627(7) 0.0459(5) Uani 1 1 d . . . . .
H02V H 0.303605 0.626259 0.509833 0.055 Uiso 1 1 calc R U . . .
C02W C 0.27007(5) 0.67045(17) 0.41133(7) 0.0488(5) Uani 1 1 d . . . . .
H02W H 0.255896 0.637481 0.383886 0.059 Uiso 1 1 calc R U . . .
C02X C 0.27865(5) 0.61672(17) 0.44628(8) 0.0516(5) Uani 1 1 d . . . . .
H02X H 0.270869 0.546236 0.442871 0.062 Uiso 1 1 calc R U . . .
C02Y C 0.50094(5) 0.62283(19) 0.68273(7) 0.0489(5) Uani 1 1 d . . . . .
H02Y H 0.520643 0.660377 0.695660 0.059 Uiso 1 1 calc R U . . .
C02Z C 0.38302(6) 0.7908(2) 0.38644(8) 0.0560(6) Uani 1 1 d . . . . .
C030 C 0.35764(6) 0.8399(2) 0.37555(7) 0.0556(6) Uani 1 1 d . . . . .
C031 C 0.53897(5) 1.07122(18) 0.64154(7) 0.0508(5) Uani 1 1 d . . . . .
C032 C 0.46264(5) 0.4816(2) 0.56253(8) 0.0552(6) Uani 1 1 d . . . . .
H032 H 0.453996 0.448501 0.536264 0.066 Uiso 1 1 calc R U . . .
C033 C 0.37093(6) 1.12741(19) 0.44514(8) 0.0500(5) Uani 1 1 d . . . . .
H033 H 0.356415 1.065407 0.434514 0.060 Uiso 1 1 calc R U . . .
C034 C 0.34483(5) 0.49902(18) 0.47300(9) 0.0544(5) Uani 1 1 d . . . . .
C035 C 0.28551(5) 0.21574(19) 0.51725(7) 0.0499(5) Uani 1 1 d . . . . .
C036 C 0.41442(6) 0.28437(18) 0.69076(8) 0.0497(5) Uani 1 1 d . . . . .
C037 C 0.35944(6) 0.45997(18) 0.51290(10) 0.0584(6) Uani 1 1 d . . . . .
C038 C 0.32961(5) 0.72512(18) 0.65346(7) 0.0468(5) Uani 1 1 d . . . . .
C039 C 0.35184(6) 0.3584(2) 0.71168(8) 0.0565(6) Uani 1 1 d . . . . .
C03A C 0.38710(6) 1.06949(19) 0.57793(7) 0.0514(5) Uani 1 1 d . . . . .
H03A H 0.367538 1.028357 0.555897 0.062 Uiso 1 1 calc R U . . .
C03B C 0.45896(6) 0.52402(19) 0.61392(8) 0.0542(5) Uani 1 1 d . . . . .
H03B H 0.447853 0.519707 0.622687 0.065 Uiso 1 1 calc R U . . .
C03C C 0.37836(5) 0.52638(19) 0.54792(8) 0.0536(5) Uani 1 1 d . . . . .
C03D C 0.28718(5) 0.17869(17) 0.54906(8) 0.0504(5) Uani 1 1 d . . . . .
C03E C 0.34619(6) 0.7443(2) 0.57380(7) 0.0543(5) Uani 1 1 d . . . . .
H03C H 0.330365 0.712499 0.572527 0.081 Uiso 1 1 calc R U . . .
H03D H 0.361137 0.784140 0.600727 0.081 Uiso 1 1 calc R U . . .
H03E H 0.356862 0.686853 0.572313 0.081 Uiso 1 1 calc R U . . .
C03F C 0.59566(5) 1.00509(18) 0.75783(7) 0.0499(5) Uani 1 1 d . . . . .
H03F H 0.593302 1.043482 0.774803 0.060 Uiso 1 1 calc R U . . .
C03G C 0.29242(7) 0.3509(2) 0.67680(9) 0.0595(6) Uani 1 1 d . . . . .
C03H C 0.61248(6) 0.8260(2) 0.68846(8) 0.0575(6) Uani 1 1 d . . . . .
H03H H 0.596247 0.769193 0.670714 0.069 Uiso 1 1 calc R U . . .
C03I C 0.48833(6) 0.5665(2) 0.52604(8) 0.0588(6) Uani 1 1 d . . . . .
H03G H 0.472905 0.509995 0.507766 0.088 Uiso 1 1 calc R U . . .
H03I H 0.501090 0.575708 0.519217 0.088 Uiso 1 1 calc R U . . .
H03J H 0.477839 0.634656 0.521026 0.088 Uiso 1 1 calc R U . . .
C03J C 0.44695(6) 0.4767(2) 0.57592(9) 0.0611(6) Uani 1 1 d . . . . .
H03K H 0.427655 0.440271 0.558785 0.073 Uiso 1 1 calc R U . . .
C03K C 0.42045(6) 1.1816(2) 0.51940(9) 0.0597(6) Uani 1 1 d . . . . .
H03L H 0.428217 1.207225 0.507205 0.072 Uiso 1 1 calc R U . . .
C03L C 0.54778(6) 0.9424(2) 0.75823(8) 0.0584(6) Uani 1 1 d . . . . .
H03M H 0.532237 0.907795 0.756976 0.088 Uiso 1 1 calc R U . . .
H03N H 0.538331 1.002933 0.738007 0.088 Uiso 1 1 calc R U . . .
H03O H 0.564764 0.969273 0.787302 0.088 Uiso 1 1 calc R U . . .
C03M C 0.61485(6) 1.0462(2) 0.75276(8) 0.0591(6) Uani 1 1 d . . . . .
H03P H 0.624896 1.113561 0.765392 0.071 Uiso 1 1 calc R U . . .
C03N C 0.42741(6) 1.1572(2) 0.58116(8) 0.0597(6) Uani 1 1 d . . . . .
H03Q H 0.439846 1.166857 0.611049 0.072 Uiso 1 1 calc R U . . .
C03O C 0.61949(6) 0.9901(2) 0.72950(8) 0.0570(6) Uani 1 1 d . . . . .
H03R H 0.633066 1.018706 0.726834 0.068 Uiso 1 1 calc R U . . .
C03P C 0.47970(7) 0.7058(2) 0.67834(8) 0.0589(6) Uani 1 1 d . . . . .
H03S H 0.475935 0.765691 0.660225 0.088 Uiso 1 1 calc R U . . .
H03T H 0.489550 0.733455 0.706734 0.088 Uiso 1 1 calc R U . . .
H03U H 0.460021 0.671432 0.665264 0.088 Uiso 1 1 calc R U . . .
C03Q C 0.43804(6) 1.1929(2) 0.56250(10) 0.0681(7) Uani 1 1 d . . . . .
H03V H 0.457833 1.225696 0.579748 0.082 Uiso 1 1 calc R U . . .
C03R C 0.54720(6) 1.1737(2) 0.65853(9) 0.0669(7) Uani 1 1 d . . . . .
C03S C 0.31167(7) 0.9041(2) 0.53642(8) 0.0596(6) Uani 1 1 d . . . . .
H03W H 0.303613 0.958921 0.514389 0.089 Uiso 1 1 calc R U . . .
H03X H 0.324687 0.938801 0.564577 0.089 Uiso 1 1 calc R U . . .
H03Y H 0.294406 0.867120 0.530499 0.089 Uiso 1 1 calc R U . . .
C03T C 0.23675(6) 0.8715(2) 0.35083(9) 0.0652(6) Uani 1 1 d . . . . .
H03Z H 0.223362 0.808563 0.341350 0.098 Uiso 1 1 calc R U . . .
H H 0.229303 0.913502 0.325818 0.098 Uiso 1 1 calc R U . . .
HA H 0.236403 0.916700 0.369407 0.098 Uiso 1 1 calc R U . . .
C03U C 0.51373(7) 1.1554(2) 0.67110(9) 0.0694(7) Uani 1 1 d . . . . .
C03V C 0.34568(8) 0.3312(3) 0.73693(9) 0.0735(8) Uani 1 1 d . . . . .
C03W C 0.52335(7) 0.4231(2) 0.58102(10) 0.0680(7) Uani 1 1 d . . . . .
H03 H 0.537706 0.406188 0.611658 0.102 Uiso 1 1 calc R U . . .
HB H 0.534570 0.423815 0.571576 0.102 Uiso 1 1 calc R U . . .
HC H 0.507056 0.368182 0.564904 0.102 Uiso 1 1 calc R U . . .
B03X B 0.33404(5) 0.41590(18) 0.63581(7) 0.0379(4) Uani 1 1 d . . . . .
C03Y C 0.27065(7) 0.7652(2) 0.34622(8) 0.0664(7) Uani 1 1 d . . . . .
H1 H 0.291562 0.737061 0.362601 0.100 Uiso 1 1 calc R U . . .
HD H 0.264674 0.810151 0.322643 0.100 Uiso 1 1 calc R U . . .
HE H 0.256144 0.704766 0.334602 0.100 Uiso 1 1 calc R U . . .
C03Z C 0.53434(7) 1.2153(2) 0.67306(10) 0.0753(9) Uani 1 1 d . . . . .
C040 C 0.38883(8) 1.1071(3) 0.43150(10) 0.0712(7) Uani 1 1 d . . . . .
H04A H 0.401591 1.170346 0.438643 0.107 Uiso 1 1 calc R U . . .
H04B H 0.374234 1.094422 0.400544 0.107 Uiso 1 1 calc R U . . .
H04C H 0.402117 1.043638 0.446592 0.107 Uiso 1 1 calc R U . . .
C041 C 0.31614(8) 0.3274(3) 0.71944(10) 0.0720(8) Uani 1 1 d . . . . .
C042 C 0.57813(8) 0.7734(2) 0.78077(10) 0.0750(8) Uani 1 1 d . . . . .
H04D H 0.596604 0.805286 0.807714 0.113 Uiso 1 1 calc R U . . .
H04E H 0.584290 0.716305 0.771877 0.113 Uiso 1 1 calc R U . . .
H04F H 0.565003 0.742516 0.784899 0.113 Uiso 1 1 calc R U . . .
C043 C 0.50891(7) 0.5308(3) 0.71273(9) 0.0690(7) Uani 1 1 d . . . . .
H04G H 0.490086 0.490748 0.700277 0.103 Uiso 1 1 calc R U . . .
H04H H 0.518003 0.560637 0.740518 0.103 Uiso 1 1 calc R U . . .
H04I H 0.523759 0.482100 0.716634 0.103 Uiso 1 1 calc R U . . .
C044 C 0.64355(7) 0.7689(3) 0.72259(10) 0.0738(8) Uani 1 1 d . . . . .
H04J H 0.647496 0.720060 0.708635 0.111 Uiso 1 1 calc R U . . .
H04K H 0.642935 0.727396 0.741612 0.111 Uiso 1 1 calc R U . . .
H04L H 0.660087 0.822883 0.739353 0.111 Uiso 1 1 calc R U . . .
C045 C 0.40963(8) 0.9933(3) 0.61511(10) 0.0788(8) Uani 1 1 d . . . . .
H04M H 0.428637 1.032385 0.638210 0.118 Uiso 1 1 calc R U . . .
H04N H 0.414490 0.933263 0.605499 0.118 Uiso 1 1 calc R U . . .
H04O H 0.400299 0.964929 0.625633 0.118 Uiso 1 1 calc R U . . .
C046 C 0.35146(9) 1.2301(3) 0.42439(11) 0.0856(10) Uani 1 1 d . . . . .
H04P H 0.339254 1.238967 0.432132 0.128 Uiso 1 1 calc R U . . .
H04Q H 0.337559 1.224596 0.393192 0.128 Uiso 1 1 calc R U . . .
H04R H 0.365089 1.292684 0.434540 0.128 Uiso 1 1 calc R U . . .
C047 C 0.61318(8) 0.8930(3) 0.65883(10) 0.0818(9) Uani 1 1 d . . . . .
H04S H 0.630096 0.945468 0.675844 0.123 Uiso 1 1 calc R U . . .
H04T H 0.593508 0.931240 0.637869 0.123 Uiso 1 1 calc R U . . .
H04U H 0.616393 0.844969 0.643823 0.123 Uiso 1 1 calc R U . . .
C048 C 0.37922(9) 1.1651(3) 0.59165(12) 0.0843(9) Uani 1 1 d . . . . .
H04V H 0.371968 1.138460 0.605220 0.127 Uiso 1 1 calc R U . . .
H04W H 0.362956 1.208441 0.566466 0.127 Uiso 1 1 calc R U . . .
H04X H 0.397682 1.209701 0.612073 0.127 Uiso 1 1 calc R U . . .
C049 C 0.23006(16) 0.4174(6) 0.3591(2) 0.102(2) Uani 0.680(7) 1 d DG U P A 1
H049 H 0.227223 0.403432 0.378186 0.123 Uiso 0.680(7) 1 calc R U P A 1
C04F C 0.25615(13) 0.3787(5) 0.36830(15) 0.100(2) Uani 0.680(7) 1 d DG U P A 1
C04A C 0.26030(12) 0.3992(6) 0.3404(2) 0.101(2) Uani 0.680(7) 1 d DG U P A 1
H04Y H 0.278136 0.372771 0.346649 0.121 Uiso 0.680(7) 1 calc R U P A 1
C04E C 0.23835(16) 0.4584(7) 0.30320(18) 0.114(3) Uani 0.680(7) 1 d DG U P A 1
H04Z H 0.241179 0.472446 0.284099 0.136 Uiso 0.680(7) 1 calc R U P A 1
C04H C 0.21225(13) 0.4971(6) 0.29399(19) 0.119(2) Uani 0.680(7) 1 d DG U P A 1
H04 H 0.197244 0.537615 0.268592 0.142 Uiso 0.680(7) 1 calc R U P A 1
C04I C 0.20810(11) 0.4767(6) 0.3219(2) 0.110(2) Uani 0.680(7) 1 d DG U P A 1
H2 H 0.190265 0.503109 0.315635 0.133 Uiso 0.680(7) 1 calc R U P A 1
C04B C 0.24737(13) 0.3949(6) 0.7244(2) 0.0813(17) Uani 0.633(8) 1 d DG U P B 1
C04K C 0.21820(15) 0.4382(6) 0.7023(2) 0.094(2) Uani 0.633(8) 1 d DG U P B 1
H4 H 0.214081 0.511425 0.693166 0.112 Uiso 0.633(8) 1 calc R U P B 1
C04N C 0.19506(11) 0.3743(8) 0.6934(2) 0.102(2) Uani 0.633(8) 1 d DG U P B 1
H5 H 0.175126 0.403892 0.678315 0.123 Uiso 0.633(8) 1 calc R U P B 1
C04J C 0.20109(15) 0.2672(8) 0.7067(3) 0.104(3) Uani 0.633(8) 1 d DG U P B 1
H6 H 0.185279 0.223534 0.700710 0.125 Uiso 0.633(8) 1 calc R U P B 1
C04C C 0.23027(18) 0.2239(6) 0.7289(3) 0.105(3) Uani 0.633(8) 1 d DG U P B 1
H7 H 0.234387 0.150708 0.737956 0.126 Uiso 0.633(8) 1 calc R U P B 1
C04L C 0.25341(13) 0.2878(6) 0.7377(3) 0.100(2) Uani 0.633(8) 1 d DG U P B 1
H8 H 0.273343 0.258241 0.752808 0.119 Uiso 0.633(8) 1 calc R U P B 1
C04D C 0.6135(3) 0.5278(9) 0.58711(14) 0.095(3) Uani 0.554(12) 1 d DG U P C 1
C04M C 0.59691(11) 0.5484(6) 0.5988(3) 0.103(3) Uani 0.554(12) 1 d DG U P C 1
H10 H 0.575955 0.570888 0.577763 0.123 Uiso 0.554(12) 1 calc R U P C 1
C04P C 0.6109(2) 0.5362(8) 0.6411(4) 0.111(3) Uani 0.554(12) 1 d DG U P C 1
H11 H 0.599567 0.550252 0.649105 0.134 Uiso 0.554(12) 1 calc R U P C 1
C04Q C 0.6416(2) 0.5033(8) 0.67187(16) 0.108(3) Uani 0.554(12) 1 d DG U P C 1
H12 H 0.651174 0.494914 0.700835 0.129 Uiso 0.554(12) 1 calc R U P C 1
C04O C 0.65822(11) 0.4827(7) 0.6602(3) 0.100(3) Uani 0.554(12) 1 d DG U P C 1
H13 H 0.679168 0.460209 0.681224 0.120 Uiso 0.554(12) 1 calc R U P C 1
C04G C 0.6442(2) 0.4949(9) 0.6178(3) 0.100(3) Uani 0.554(12) 1 d DG U P C 1
H14 H 0.655555 0.480843 0.609883 0.119 Uiso 0.554(12) 1 calc R U P C 1
C04R C 0.27318(16) 0.3174(5) 0.40213(14) 0.127(3) Uani 0.680(7) 1 d D U P A 1
H3 H 0.290908 0.358796 0.426557 0.190 Uiso 0.680(7) 1 calc R U P A 1
HF H 0.280543 0.255329 0.396862 0.190 Uiso 0.680(7) 1 calc R U P A 1
HG H 0.260901 0.291731 0.408433 0.190 Uiso 0.680(7) 1 calc R U P A 1
C04S C 0.26982(14) 0.4632(5) 0.7349(2) 0.095(2) Uani 0.633(8) 1 d D U P B 1
H9 H 0.260260 0.528903 0.717564 0.143 Uiso 0.633(8) 1 calc R U P B 1
HH H 0.281714 0.427498 0.729505 0.143 Uiso 0.633(8) 1 calc R U P B 1
HI H 0.283623 0.482123 0.765341 0.143 Uiso 0.633(8) 1 calc R U P B 1
C04T C 0.6034(3) 0.5256(11) 0.5497(2) 0.137(5) Uani 0.554(12) 1 d D U P C 1
H15 H 0.593586 0.455727 0.536381 0.206 Uiso 0.554(12) 1 calc R U P C 1
HJ H 0.620652 0.535859 0.551212 0.206 Uiso 0.554(12) 1 calc R U P C 1
HK H 0.588300 0.583625 0.532539 0.206 Uiso 0.554(12) 1 calc R U P C 1
C2 C 0.6046(3) 0.5483(7) 0.5869(2) 0.090(3) Uani 0.446(12) 1 d DG U P C 2
C1 C 0.6006(2) 0.5503(8) 0.6155(5) 0.100(3) Uani 0.446(12) 1 d DG U P C 2
H1A H 0.582179 0.579342 0.606897 0.120 Uiso 0.446(12) 1 calc R U P C 2
C4 C 0.6235(4) 0.5099(10) 0.6567(4) 0.118(4) Uani 0.446(12) 1 d DG U P C 2
H4A H 0.620789 0.511334 0.676272 0.141 Uiso 0.446(12) 1 calc R U P C 2
C6 C 0.6505(3) 0.4675(10) 0.6693(3) 0.119(4) Uani 0.446(12) 1 d DG U P C 2
H6A H 0.666156 0.439913 0.697442 0.143 Uiso 0.446(12) 1 calc R U P C 2
C5 C 0.6545(2) 0.4655(8) 0.6406(6) 0.114(4) Uani 0.446(12) 1 d DG U P C 2
H5A H 0.672912 0.436499 0.649239 0.136 Uiso 0.446(12) 1 calc R U P C 2
C3 C 0.6316(4) 0.5059(7) 0.5994(5) 0.092(3) Uani 0.446(12) 1 d DG U P C 2
H3A H 0.634303 0.504507 0.579864 0.110 Uiso 0.446(12) 1 calc R U P C 2
C04U C 0.5889(3) 0.5840(9) 0.5485(3) 0.097(3) Uani 0.446(12) 1 d D U P C 2
H16 H 0.566900 0.568967 0.531194 0.145 Uiso 0.446(12) 1 calc R U P C 2
HL H 0.595807 0.548143 0.535741 0.145 Uiso 0.446(12) 1 calc R U P C 2
HM H 0.591977 0.662171 0.549431 0.145 Uiso 0.446(12) 1 calc R U P C 2
C7 C 0.2450(2) 0.4641(10) 0.3126(3) 0.075(3) Uani 0.320(7) 1 d DG U P A 2
H7A H 0.254339 0.469541 0.301234 0.090 Uiso 0.320(7) 1 calc R U P A 2
C12 C 0.2178(2) 0.5199(9) 0.2934(2) 0.082(3) Uani 0.320(7) 1 d DG U P A 2
H12A H 0.208616 0.563466 0.268922 0.098 Uiso 0.320(7) 1 calc R U P A 2
C11 C 0.20419(14) 0.5119(6) 0.3100(2) 0.067(3) Uani 0.320(7) 1 d DG U P A 2
H11A H 0.185632 0.549989 0.296920 0.080 Uiso 0.320(7) 1 calc R U P A 2
C9 C 0.2177(2) 0.4481(5) 0.3459(2) 0.050(2) Uani 0.320(7) 1 d DG U P A 2
H9A H 0.208371 0.442586 0.357230 0.059 Uiso 0.320(7) 1 calc R U P A 2
C0 C 0.2449(2) 0.3923(6) 0.3651(2) 0.071(4) Uani 0.320(7) 1 d DG U P A 2
H0 H 0.254093 0.348661 0.389543 0.085 Uiso 0.320(7) 1 calc R U P A 2
C8 C 0.25851(18) 0.4003(9) 0.3484(3) 0.076(3) Uani 0.320(7) 1 d DG U P A 2
C10 C 0.2821(3) 0.3517(15) 0.3580(5) 0.171(9) Uani 0.320(7) 1 d D U P A 2
H10A H 0.276661 0.276585 0.348156 0.257 Uiso 0.320(7) 1 calc R U P A 2
H10B H 0.299560 0.353006 0.389152 0.257 Uiso 0.320(7) 1 calc R U P A 2
H10C H 0.287956 0.388809 0.344065 0.257 Uiso 0.320(7) 1 calc R U P A 2
C13 C 0.2300(3) 0.1302(8) 0.7408(4) 0.109(4) Uani 0.367(8) 1 d D U P B 2
H13A H 0.225683 0.083063 0.718695 0.163 Uiso 0.367(8) 1 calc R U P B 2
H13B H 0.215539 0.114066 0.744177 0.163 Uiso 0.367(8) 1 calc R U P B 2
H13C H 0.251227 0.117854 0.767984 0.163 Uiso 0.367(8) 1 calc R U P B 2
C14 C 0.2268(4) 0.2335(12) 0.7290(5) 0.105(4) Uani 0.367(8) 1 d DG U P B 2
C15 C 0.2541(3) 0.2876(15) 0.7474(4) 0.113(5) Uani 0.367(8) 1 d DG U P B 2
H15A H 0.273442 0.254388 0.769655 0.136 Uiso 0.367(8) 1 calc R U P B 2
C17 C 0.2529(3) 0.3903(15) 0.7331(5) 0.153(7) Uani 0.367(8) 1 d DG U P B 2
H17 H 0.271503 0.427243 0.745649 0.183 Uiso 0.367(8) 1 calc R U P B 2
C19 C 0.2245(4) 0.4389(11) 0.7005(5) 0.124(5) Uani 0.367(8) 1 d DG U P B 2
H19 H 0.223743 0.509044 0.690782 0.149 Uiso 0.367(8) 1 calc R U P B 2
C18 C 0.1973(3) 0.3848(13) 0.6822(4) 0.114(5) Uani 0.367(8) 1 d DG U P B 2
H18 H 0.177921 0.417989 0.659920 0.136 Uiso 0.367(8) 1 calc R U P B 2
C16 C 0.1985(3) 0.2821(14) 0.6965(5) 0.106(5) Uani 0.367(8) 1 d DG U P B 2
H16A H 0.179859 0.245133 0.683924 0.127 Uiso 0.367(8) 1 calc R U P B 2

loop_
_atom_site_aniso_label
_atom_site_aniso_U_11
_atom_site_aniso_U_22
_atom_site_aniso_U_33
_atom_site_aniso_U_23
_atom_site_aniso_U_13
_atom_site_aniso_U_12
Al01 0.0306(3) 0.0296(3) 0.0372(3) 0.0007(2) 0.0234(2) 0.0026(2)
Al02 0.0298(3) 0.0319(3) 0.0328(2) 0.0017(2) 0.0193(2) -0.0003(2)
F003 0.0536(7) 0.0457(7) 0.0440(6) 0.0006(5) 0.0327(6) -0.0079(5)
F004 0.0467(7) 0.0364(6) 0.0524(6) 0.0082(5) 0.0292(6) -0.0002(5)
F005 0.0368(6) 0.0476(7) 0.0368(6) -0.0076(5) 0.0141(5) -0.0015(5)
F006 0.0578(8) 0.0390(6) 0.0728(8) 0.0139(6) 0.0464(7) 0.0031(6)
F007 0.0401(6) 0.0726(9) 0.0460(6) 0.0115(6) 0.0268(6) 0.0112(6)
F008 0.0500(7) 0.0613(8) 0.0515(7) 0.0044(6) 0.0344(6) 0.0181(6)
F009 0.0457(7) 0.0585(8) 0.0562(7) -0.0067(6) 0.0341(6) -0.0054(6)
F00A 0.0518(8) 0.0543(8) 0.0726(8) 0.0039(6) 0.0423(7) -0.0096(6)
F00B 0.0495(7) 0.0588(8) 0.0335(6) -0.0077(5) 0.0148(6) 0.0027(6)
F00C 0.0561(8) 0.0647(8) 0.0448(6) -0.0008(6) 0.0324(6) -0.0089(6)
F00D 0.0560(8) 0.0567(8) 0.0555(7) 0.0180(6) 0.0382(7) 0.0178(6)
F00E 0.0456(7) 0.0567(8) 0.0474(6) 0.0092(6) 0.0239(6) 0.0154(6)
F00F 0.0864(10) 0.0415(7) 0.0828(9) -0.0023(6) 0.0677(9) -0.0113(7)
F00G 0.0532(8) 0.0582(8) 0.0471(7) -0.0072(6) 0.0285(6) -0.0030(6)
F00H 0.0468(7) 0.0770(10) 0.0524(7) 0.0084(7) 0.0316(6) 0.0184(7)
F00I 0.0628(8) 0.0779(10) 0.0437(6) -0.0034(6) 0.0357(7) 0.0024(7)
F00J 0.0639(9) 0.0371(7) 0.0846(10) -0.0034(6) 0.0496(8) 0.0059(6)
F00K 0.0659(9) 0.0647(9) 0.0768(9) -0.0185(7) 0.0532(8) -0.0090(7)
F00L 0.0509(8) 0.0651(9) 0.0613(8) 0.0079(7) 0.0354(7) -0.0084(6)
F00M 0.0556(8) 0.0706(9) 0.0613(8) -0.0322(7) 0.0328(7) -0.0056(7)
F00N 0.0648(9) 0.0647(9) 0.0440(6) 0.0198(6) 0.0310(7) 0.0089(7)
F00O 0.0917(11) 0.0671(9) 0.0518(7) 0.0025(6) 0.0540(8) -0.0046(8)
F00P 0.0514(8) 0.0688(10) 0.0992(12) 0.0130(8) 0.0527(9) 0.0101(7)
F00Q 0.0621(9) 0.0771(10) 0.0758(9) -0.0100(8) 0.0545(8) 0.0091(7)
F00R 0.0690(9) 0.0810(10) 0.0713(9) 0.0035(8) 0.0567(8) 0.0074(8)
F00S 0.0681(10) 0.0480(8) 0.1037(12) 0.0263(8) 0.0600(10) 0.0206(7)
F00T 0.0548(8) 0.1094(13) 0.0420(7) 0.0195(7) 0.0303(7) 0.0234(8)
F00U 0.0611(9) 0.0579(8) 0.0620(8) -0.0301(7) 0.0323(7) -0.0103(7)
F00V 0.0732(10) 0.0424(7) 0.1056(12) -0.0243(8) 0.0640(10) -0.0195(7)
N00W 0.0303(7) 0.0362(8) 0.0309(7) 0.0002(6) 0.0194(6) -0.0014(6)
F00X 0.0673(10) 0.0827(11) 0.0787(10) 0.0366(9) 0.0488(9) 0.0063(8)
N 0.0329(9) 0.0288(7) 0.0368(7) -0.0016(6) 0.0238(7) -0.0016(6)
N00Z 0.0371(8) 0.0265(7) 0.0407(8) 0.0012(6) 0.0275(7) 0.0011(6)
F010 0.0822(12) 0.0355(7) 0.1432(16) 0.0186(9) 0.0772(12) 0.0004(7)
F011 0.0831(11) 0.0801(11) 0.1074(13) -0.0105(9) 0.0800(11) -0.0100(9)
N012 0.0316(7) 0.0318(7) 0.0339(7) 0.0008(6) 0.0219(7) 0.0004(6)
F013 0.0782(11) 0.0475(8) 0.1008(12) -0.0321(8) 0.0515(10) -0.0194(8)
N014 0.0321(7) 0.0284(7) 0.0377(7) 0.0022(6) 0.0244(7) 0.0032(6)
F015 0.1026(13) 0.1072(13) 0.0698(9) -0.0049(9) 0.0721(10) 0.0058(10)
F016 0.0861(12) 0.1128(14) 0.0493(8) 0.0186(8) 0.0436(9) 0.0281(10)
N017 0.0315(9) 0.0408(9) 0.0401(8) 0.0027(7) 0.0216(7) 0.0010(7)
F018 0.0752(12) 0.0588(10) 0.1084(14) 0.0098(9) 0.0433(11) -0.0277(9)
N019 0.0307(9) 0.0392(9) 0.0449(8) -0.0019(7) 0.0232(8) 0.0015(7)
F01A 0.0976(14) 0.0800(12) 0.1068(14) -0.0390(11) 0.0629(12) 0.0044(11)
F01B 0.1116(15) 0.173(2) 0.0638(10) 0.0505(12) 0.0675(11) 0.0566(15)
C01C 0.0303(8) 0.0332(9) 0.0312(8) -0.0004(7) 0.0219(7) -0.0017(7)
F01D 0.1410(18) 0.1383(19) 0.1158(15) 0.0317(14) 0.1154(16) 0.0245(15)
C01E 0.0342(9) 0.0288(8) 0.0338(8) 0.0030(7) 0.0243(8) 0.0022(7)
F01F 0.1124(17) 0.0392(9) 0.1271(17) -0.0288(10) 0.0562(14) -0.0138(10)
C01G 0.0309(9) 0.0286(8) 0.0440(9) 0.0025(7) 0.0258(8) 0.0032(7)
C01H 0.0358(10) 0.0368(10) 0.0330(8) -0.0018(7) 0.0209(8) -0.0030(8)
C01I 0.0359(9) 0.0375(10) 0.0406(9) -0.0014(8) 0.0242(8) -0.0025(8)
C01J 0.0356(10) 0.0368(10) 0.0338(8) 0.0007(7) 0.0193(8) -0.0006(8)
C01K 0.0372(10) 0.0339(9) 0.0428(10) -0.0009(8) 0.0257(9) -0.0008(8)
C01L 0.0327(9) 0.0331(9) 0.0451(10) 0.0029(8) 0.0270(8) 0.0051(7)
C01M 0.0403(10) 0.0367(10) 0.0327(8) 0.0021(7) 0.0235(8) -0.0003(8)
C01N 0.0380(10) 0.0447(11) 0.0398(10) 0.0025(8) 0.0244(9) -0.0036(8)
C01O 0.0409(10) 0.0355(10) 0.0358(9) 0.0045(7) 0.0231(8) 0.0009(8)
C01P 0.0332(9) 0.0382(10) 0.0355(9) -0.0046(7) 0.0216(8) -0.0045(8)
C01Q 0.0401(10) 0.0268(8) 0.0496(10) -0.0004(7) 0.0309(9) -0.0019(7)
C01R 0.0299(9) 0.0389(10) 0.0313(8) 0.0004(7) 0.0166(7) -0.0041(7)
C01S 0.0330(9) 0.0296(8) 0.0383(9) -0.0011(7) 0.0227(8) -0.0013(7)
C01T 0.0380(10) 0.0348(10) 0.0499(10) 0.0053(8) 0.0298(9) 0.0103(8)
C01U 0.0400(10) 0.0356(9) 0.0460(10) -0.0032(8) 0.0314(9) -0.0018(8)
C01V 0.0374(10) 0.0365(10) 0.0389(9) 0.0056(8) 0.0230(8) 0.0052(8)
C01W 0.0389(10) 0.0376(10) 0.0381(9) 0.0008(7) 0.0249(8) -0.0054(8)
C01X 0.0432(11) 0.0399(10) 0.0471(10) -0.0038(8) 0.0322(9) 0.0004(8)
C01Y 0.0383(10) 0.0330(9) 0.0399(9) 0.0021(8) 0.0206(9) 0.0002(8)
C01Z 0.0600(13) 0.0447(11) 0.0418(10) -0.0017(8) 0.0362(10) -0.0108(10)
C020 0.0339(9) 0.0360(9) 0.0487(10) 0.0065(8) 0.0297(9) 0.0057(8)
C021 0.0471(11) 0.0390(10) 0.0567(12) -0.0029(9) 0.0376(10) -0.0027(9)
C022 0.0360(10) 0.0354(10) 0.0468(10) -0.0003(8) 0.0268(9) 0.0021(8)
C023 0.0445(11) 0.0302(9) 0.0523(11) 0.0047(8) 0.0341(10) 0.0077(8)
C024 0.0469(11) 0.0346(10) 0.0612(12) -0.0024(9) 0.0398(11) 0.0000(8)
C025 0.0388(10) 0.0434(11) 0.0503(11) 0.0045(9) 0.0306(9) 0.0023(8)
C026 0.0475(12) 0.0406(11) 0.0385(10) 0.0066(8) 0.0246(9) -0.0036(9)
C027 0.0449(11) 0.0465(11) 0.0503(11) 0.0017(9) 0.0337(10) 0.0031(9)
C028 0.0396(10) 0.0358(10) 0.0446(10) -0.0069(8) 0.0273(9) -0.0003(8)
C029 0.0555(13) 0.0414(11) 0.0522(11) -0.0005(9) 0.0390(11) 0.0000(9)
C02A 0.0343(10) 0.0434(11) 0.0355(9) 0.0061(8) 0.0193(8) 0.0043(8)
C02B 0.0405(10) 0.0364(10) 0.0505(11) -0.0011(8) 0.0302(9) 0.0034(8)
C02C 0.0527(12) 0.0387(10) 0.0470(10) 0.0031(8) 0.0364(10) 0.0031(9)
C02D 0.0405(11) 0.0543(13) 0.0558(12) 0.0061(10) 0.0328(10) 0.0051(10)
C02E 0.0455(11) 0.0453(11) 0.0465(10) 0.0018(9) 0.0307(10) -0.0053(9)
C02F 0.0569(13) 0.0398(11) 0.0504(11) -0.0064(9) 0.0396(11) -0.0060(9)
C02G 0.0414(10) 0.0472(11) 0.0452(10) 0.0068(9) 0.0310(9) 0.0004(9)
C02H 0.0439(11) 0.0363(10) 0.0446(10) 0.0055(8) 0.0296(9) 0.0008(8)
C02I 0.0510(12) 0.0459(11) 0.0519(11) -0.0022(9) 0.0386(11) -0.0050(9)
C02J 0.0346(10) 0.0542(12) 0.0405(10) 0.0001(9) 0.0225(9) -0.0066(9)
C02K 0.0351(10) 0.0439(11) 0.0421(10) 0.0035(8) 0.0257(9) 0.0026(8)
C02L 0.0472(11) 0.0386(10) 0.0464(10) 0.0068(8) 0.0329(10) 0.0005(9)
C02M 0.0436(11) 0.0373(10) 0.0490(10) -0.0028(8) 0.0337(10) -0.0050(8)
C02N 0.0477(12) 0.0444(11) 0.0484(11) -0.0103(9) 0.0339(10) -0.0003(9)
C02O 0.0377(10) 0.0461(11) 0.0343(9) -0.0041(8) 0.0197(8) -0.0016(9)
C02P 0.0489(12) 0.0311(9) 0.0490(11) -0.0021(8) 0.0305(10) -0.0023(8)
C02Q 0.0393(11) 0.0550(12) 0.0395(10) -0.0023(9) 0.0252(9) 0.0047(9)
C02R 0.0443(11) 0.0423(11) 0.0433(10) -0.0012(8) 0.0266(10) -0.0008(9)
C02S 0.0470(12) 0.0399(11) 0.0514(11) -0.0065(9) 0.0265(10) -0.0029(9)
C02T 0.0527(12) 0.0508(12) 0.0592(12) -0.0084(10) 0.0440(11) 0.0005(10)
C02U 0.0495(12) 0.0341(10) 0.0613(12) 0.0060(9) 0.0411(11) 0.0011(9)
C02V 0.0444(11) 0.0386(10) 0.0590(12) 0.0105(9) 0.0369(10) 0.0040(9)
C02W 0.0451(12) 0.0361(10) 0.0545(12) -0.0045(9) 0.0296(10) -0.0046(9)
C02X 0.0500(12) 0.0333(10) 0.0685(14) 0.0022(10) 0.0391(12) -0.0026(9)
C02Y 0.0518(12) 0.0571(13) 0.0503(11) -0.0084(10) 0.0397(11) -0.0148(10)
C02Z 0.0685(15) 0.0622(14) 0.0569(13) -0.0095(11) 0.0503(13) -0.0034(12)
C030 0.0584(14) 0.0634(14) 0.0424(11) 0.0035(10) 0.0332(11) 0.0039(11)
C031 0.0431(11) 0.0396(11) 0.0448(11) 0.0086(9) 0.0200(10) -0.0022(9)
C032 0.0453(12) 0.0527(13) 0.0615(13) -0.0254(11) 0.0338(11) -0.0119(10)
C033 0.0595(13) 0.0459(11) 0.0597(12) 0.0103(10) 0.0464(12) 0.0049(10)
C034 0.0463(12) 0.0353(11) 0.0778(15) -0.0110(10) 0.0406(12) -0.0039(9)
C035 0.0348(10) 0.0524(12) 0.0504(11) -0.0180(10) 0.0241(9) -0.0004(9)
C036 0.0533(13) 0.0415(11) 0.0577(12) 0.0114(9) 0.0390(11) 0.0102(9)
C037 0.0498(13) 0.0315(10) 0.0964(19) 0.0100(11) 0.0507(14) 0.0036(9)
C038 0.0437(11) 0.0431(11) 0.0478(11) -0.0148(9) 0.0287(10) -0.0078(9)
C039 0.0610(14) 0.0643(15) 0.0519(12) 0.0140(11) 0.0413(12) 0.0159(12)
C03A 0.0615(14) 0.0455(12) 0.0469(11) -0.0041(9) 0.0366(11) -0.0046(10)
C03B 0.0496(13) 0.0519(13) 0.0714(14) -0.0152(11) 0.0452(12) -0.0150(10)
C03C 0.0472(12) 0.0495(13) 0.0691(14) 0.0217(11) 0.0414(12) 0.0100(10)
C03D 0.0434(11) 0.0369(10) 0.0699(14) -0.0140(10) 0.0382(11) -0.0072(9)
C03E 0.0558(13) 0.0635(14) 0.0513(12) 0.0139(11) 0.0395(11) 0.0072(11)
C03F 0.0506(12) 0.0411(11) 0.0501(11) -0.0066(9) 0.0310(10) -0.0068(9)
C03G 0.0717(16) 0.0537(13) 0.0806(17) -0.0018(12) 0.0627(15) -0.0008(12)
C03H 0.0477(13) 0.0759(16) 0.0564(13) -0.0107(12) 0.0384(11) -0.0151(12)
C03I 0.0671(15) 0.0580(14) 0.0523(12) -0.0076(11) 0.0409(12) -0.0003(12)
C03J 0.0438(12) 0.0584(14) 0.0789(16) -0.0279(13) 0.0407(13) -0.0173(11)
C03K 0.0553(14) 0.0504(13) 0.0784(16) 0.0061(12) 0.0474(14) -0.0083(11)
C03L 0.0724(16) 0.0551(14) 0.0658(14) -0.0086(11) 0.0542(14) -0.0031(12)
C03M 0.0538(14) 0.0451(12) 0.0657(14) -0.0095(11) 0.0356(12) -0.0167(11)
C03N 0.0517(14) 0.0484(13) 0.0554(13) -0.0059(10) 0.0270(12) -0.0110(10)
C03O 0.0486(13) 0.0574(14) 0.0604(13) -0.0047(11) 0.0351(12) -0.0166(11)
C03P 0.0819(18) 0.0509(13) 0.0670(14) -0.0087(11) 0.0598(15) -0.0088(12)
C03Q 0.0519(14) 0.0565(15) 0.0771(17) -0.0006(13) 0.0363(14) -0.0171(12)
C03R 0.0542(15) 0.0386(12) 0.0663(15) 0.0064(11) 0.0245(13) -0.0084(11)
C03S 0.0778(17) 0.0512(13) 0.0589(13) 0.0034(11) 0.0500(14) 0.0109(12)
C03T 0.0514(14) 0.0673(16) 0.0581(14) 0.0159(12) 0.0297(12) 0.0145(12)
C03U 0.0657(17) 0.0477(14) 0.0691(16) -0.0130(12) 0.0356(14) 0.0082(12)
C03V 0.089(2) 0.089(2) 0.0596(15) 0.0268(14) 0.0575(16) 0.0304(17)
C03W 0.0777(18) 0.0603(15) 0.0856(18) 0.0068(13) 0.0632(17) 0.0222(14)
B03X 0.0369(11) 0.0357(11) 0.0365(10) 0.0014(8) 0.0232(9) -0.0015(9)
C03Y 0.0796(18) 0.0626(16) 0.0518(13) -0.0063(11) 0.0425(14) 0.0003(14)
C03Z 0.0667(17) 0.0318(12) 0.0750(17) -0.0112(11) 0.0273(15) -0.0073(11)
C040 0.088(2) 0.0754(18) 0.0906(19) 0.0072(15) 0.0764(18) -0.0017(15)
C041 0.102(2) 0.0734(18) 0.0827(18) 0.0161(14) 0.0794(19) 0.0137(16)
C042 0.108(2) 0.0650(17) 0.0876(19) 0.0250(15) 0.081(2) 0.0193(16)
C043 0.0722(17) 0.0828(19) 0.0653(15) 0.0151(14) 0.0520(15) 0.0062(15)
C044 0.0551(15) 0.087(2) 0.0807(18) -0.0130(16) 0.0465(15) -0.0009(14)
C045 0.096(2) 0.080(2) 0.0688(17) 0.0229(15) 0.0591(18) 0.0177(17)
C046 0.115(3) 0.0711(19) 0.085(2) 0.0343(16) 0.073(2) 0.0394(19)
C047 0.084(2) 0.111(3) 0.0801(19) -0.0068(18) 0.0673(18) -0.0234(19)
C048 0.120(3) 0.0676(18) 0.105(2) -0.0054(17) 0.092(2) 0.0061(18)
C049 0.091(4) 0.112(4) 0.102(4) -0.027(3) 0.065(3) -0.048(3)
C04F 0.096(3) 0.116(4) 0.084(3) -0.023(3) 0.060(3) -0.039(3)
C04A 0.100(3) 0.125(4) 0.083(3) -0.021(3) 0.064(3) -0.017(3)
C04E 0.099(3) 0.126(4) 0.098(3) -0.015(3) 0.059(3) -0.007(3)
C04H 0.096(3) 0.117(4) 0.117(4) -0.016(3) 0.063(3) -0.005(3)
C04I 0.087(3) 0.114(4) 0.119(4) -0.024(4) 0.066(3) -0.017(3)
C04B 0.070(3) 0.093(4) 0.092(3) -0.006(3) 0.060(3) 0.006(3)
C04K 0.068(4) 0.107(5) 0.090(4) 0.000(3) 0.047(3) 0.005(3)
C04N 0.072(3) 0.127(6) 0.103(4) 0.015(4) 0.057(3) 0.013(3)
C04J 0.089(4) 0.144(6) 0.105(5) 0.008(4) 0.076(4) -0.003(4)
C04C 0.122(5) 0.120(6) 0.106(5) 0.002(4) 0.091(4) 0.003(4)
C04L 0.081(4) 0.118(5) 0.113(5) 0.006(4) 0.072(4) 0.015(4)
C04D 0.093(5) 0.088(5) 0.102(4) -0.012(4) 0.066(4) -0.021(4)
C04M 0.102(5) 0.101(5) 0.103(5) -0.009(4) 0.069(4) -0.016(4)
C04P 0.124(6) 0.109(6) 0.092(5) -0.001(4) 0.070(5) -0.009(5)
C04Q 0.121(6) 0.107(5) 0.097(4) 0.005(4) 0.074(4) 0.011(5)
C04O 0.116(5) 0.094(5) 0.086(4) 0.000(4) 0.068(4) 0.013(4)
C04G 0.106(5) 0.099(6) 0.092(5) -0.008(4) 0.066(4) -0.002(4)
C04R 0.151(5) 0.115(4) 0.044(2) -0.002(2) 0.039(3) -0.078(4)
C04S 0.081(4) 0.069(3) 0.137(5) -0.007(3) 0.075(4) -0.004(3)
C04T 0.160(10) 0.134(9) 0.054(3) -0.018(4) 0.048(5) -0.064(8)
C2 0.117(6) 0.073(5) 0.114(5) -0.017(4) 0.091(5) -0.022(4)
C1 0.107(6) 0.097(6) 0.123(7) -0.011(5) 0.089(5) -0.006(5)
C4 0.124(7) 0.112(7) 0.125(7) 0.010(6) 0.087(6) 0.006(6)
C6 0.141(7) 0.106(7) 0.118(6) 0.024(5) 0.091(6) 0.015(6)
C5 0.130(7) 0.078(5) 0.129(7) 0.016(6) 0.086(6) 0.015(5)
C3 0.119(7) 0.062(4) 0.120(6) 0.001(5) 0.091(5) 0.002(5)
C04U 0.088(6) 0.080(6) 0.064(4) -0.005(4) 0.028(4) -0.013(5)
C7 0.092(6) 0.073(5) 0.053(4) 0.004(4) 0.047(4) -0.002(5)
C12 0.080(6) 0.071(5) 0.071(5) -0.001(4) 0.042(4) -0.008(5)
C11 0.074(5) 0.061(5) 0.055(4) 0.008(4) 0.040(4) -0.010(4)
C9 0.059(5) 0.035(3) 0.037(3) 0.008(3) 0.026(3) -0.003(3)
C0 0.065(6) 0.038(4) 0.055(4) -0.010(3) 0.020(4) 0.010(4)
C8 0.072(5) 0.074(5) 0.067(5) -0.010(4) 0.041(4) 0.016(4)
C10 0.078(8) 0.194(13) 0.115(9) -0.071(9) 0.015(7) 0.059(9)
C13 0.144(10) 0.087(7) 0.090(6) 0.025(5) 0.077(7) 0.005(6)
C14 0.126(8) 0.113(8) 0.087(6) 0.028(6) 0.077(6) 0.040(6)
C15 0.121(8) 0.144(9) 0.086(6) 0.017(6) 0.074(6) 0.050(7)
C17 0.131(9) 0.145(10) 0.119(8) 0.004(7) 0.060(7) 0.041(8)
C19 0.101(8) 0.129(9) 0.118(7) 0.016(7) 0.065(7) 0.024(7)
C18 0.089(7) 0.116(8) 0.125(8) 0.023(6) 0.069(6) 0.021(6)
C16 0.106(7) 0.121(8) 0.099(7) 0.035(6) 0.073(5) 0.016(6)

loop_
_atom_type_symbol
_atom_type_description
_atom_type_scat_dispersion_real
_atom_type_scat_dispersion_imag
_atom_type_scat_source
C C 0.0181 0.0091 'International Tables Vol C Tables 4.2.6.8 and 6.1.1.4'
H H 0.0000 0.0000 'International Tables Vol C Tables 4.2.6.8 and 6.1.1.4'
Al Al 0.2130 0.2455 'International Tables Vol C Tables 4.2.6.8 and 6.1.1.4'
B B 0.0090 0.0039 'International Tables Vol C Tables 4.2.6.8 and 6.1.1.4'
F F 0.0727 0.0534 'International Tables Vol C Tables 4.2.6.8 and 6.1.1.4'
N N 0.0311 0.0180 'International Tables Vol C Tables 4.2.6.8 and 6.1.1.4'

loop_
_geom_angle_atom_site_label_1
_geom_angle_atom_site_label_2
_geom_angle_atom_site_label_3
_geom_angle
_geom_angle_site_symmetry_1
_geom_angle_site_symmetry_3
_geom_angle_publ_flag
N019 Al01 C01E 105.52(7) . . ?
N019 Al01 C01L 106.59(8) . . ?
N019 Al01 C01U 105.56(8) . . ?
C01L Al01 C01E 114.12(7) . . ?
C01L Al01 C01U 110.09(8) . . ?
C01U Al01 C01E 114.19(8) . . ?
N017 Al02 C01C 105.55(7) . . ?
N017 Al02 C01W 104.83(8) . . ?
N017 Al02 C01Y 107.39(8) . . ?
C01W Al02 C01C 111.80(8) . . ?
C01Y Al02 C01C 113.64(8) . . ?
C01Y Al02 C01W 112.84(8) . . ?
C01C N00W C01R 126.40(16) . . ?
C01C N00W C02A 110.53(16) . . ?
C02A N00W C01R 122.84(15) . . ?
N019 N N017 176.65(18) . . ?
C01E N00Z C01Q 124.57(15) . . ?
C01E N00Z C023 110.33(16) . . ?
C023 N00Z C01Q 124.28(16) . . ?
C01C N012 C01S 125.98(15) . . ?
C01C N012 C01V 110.59(16) . . ?
C01V N012 C01S 122.02(15) . . ?
C01E N014 C01G 124.88(14) . . ?
C01E N014 C01T 110.71(15) . . ?
C01T N014 C01G 123.85(15) . . ?
N N017 Al02 145.69(15) . . ?
N N019 Al01 144.10(14) . . ?
N00W C01C Al02 127.07(13) . . ?
N00W C01C N012 104.83(15) . . ?
N012 C01C Al02 127.32(13) . . ?
N00Z C01E Al01 127.16(13) . . ?
N014 C01E Al01 127.39(13) . . ?
N014 C01E N00Z 104.87(15) . . ?
C020 C01G N014 117.01(16) . . ?
C022 C01G N014 119.07(16) . . ?
C022 C01G C020 123.89(17) . . ?
C01P C01H C02O 112.44(18) . . ?
C01P C01H B03X 128.48(17) . . ?
C02O C01H B03X 118.87(17) . . ?
F003 C01I C01K 119.40(17) . . ?
F003 C01I C02Q 116.13(18) . . ?
C02Q C01I C01K 124.47(19) . . ?
C01R C01J C02F 122.37(18) . . ?
C03F C01J C01R 116.62(19) . . ?
C03F C01J C02F 120.93(19) . . ?
C01I C01K C021 113.09(18) . . ?
C01I C01K B03X 119.82(17) . . ?
C021 C01K B03X 126.92(18) . . ?
C025 C01L Al01 125.54(16) . . ?
C02B C01L Al01 119.94(15) . . ?
C02B C01L C025 114.48(18) . . ?
C01O C01M C02L 112.55(18) . . ?
C01O C01M B03X 127.73(17) . . ?
C02L C01M B03X 119.46(17) . . ?
F007 C01N C01W 119.54(17) . . ?
F007 C01N C02I 116.36(19) . . ?
C02I C01N C01W 124.1(2) . . ?
F004 C01O C01M 120.83(18) . . ?
F004 C01O C02E 114.72(18) . . ?
C02E C01O C01M 124.44(19) . . ?
F005 C01P C01H 121.01(17) . . ?
F005 C01P C02K 114.53(17) . . ?
C02K C01P C01H 124.45(18) . . ?
C02P C01Q N00Z 117.32(17) . . ?
C02P C01Q C02U 123.6(2) . . ?
C02U C01Q N00Z 119.05(18) . . ?
C01J C01R N00W 118.12(16) . . ?
C02J C01R N00W 118.09(17) . . ?
C02J C01R C01J 123.65(19) . . ?
C028 C01S N012 119.80(16) . . ?
C028 C01S C02M 123.32(18) . . ?
C02M C01S N012 116.71(16) . . ?
N014 C01T H01T 126.6 . . ?
C023 C01T N014 106.73(17) . . ?
C023 C01T H01T 126.6 . . ?
C01X C01U Al01 119.57(15) . . ?
C027 C01U Al01 125.99(15) . . ?
C027 C01U C01X 114.18(18) . . ?
N012 C01V H01V 126.6 . . ?
C02A C01V N012 106.79(17) . . ?
C02A C01V H01V 126.6 . . ?
C01N C01W Al02 125.79(15) . . ?
C01N C01W C02H 114.03(18) . . ?
C02H C01W Al02 120.18(15) . . ?
F008 C01X C01U 119.21(17) . . ?
F008 C01X C02T 116.73(18) . . ?
C02T C01X C01U 124.1(2) . . ?
C02S C01Y Al02 125.31(17) . . ?
C02S C01Y C031 114.5(2) . . ?
C031 C01Y Al02 120.16(17) . . ?
F00O C01Z C026 120.6(2) . . ?
F00O C01Z C02I 119.8(2) . . ?
C026 C01Z C02I 119.64(19) . . ?
C01G C020 C02G 122.54(17) . . ?
C02V C020 C01G 115.88(18) . . ?
C02V C020 C02G 121.50(18) . . ?
F00F C021 C01K 120.62(19) . . ?
F00F C021 C03D 115.12(19) . . ?
C03D C021 C01K 124.3(2) . . ?
C01G C022 C02R 123.72(18) . . ?
C01G C022 C02W 116.73(19) . . ?
C02W C022 C02R 119.45(19) . . ?
N00Z C023 H023 126.3 . . ?
C01T C023 N00Z 107.35(16) . . ?
C01T C023 H023 126.3 . . ?
F00J C024 C02K 120.8(2) . . ?
F00J C024 C038 120.6(2) . . ?
C038 C024 C02K 118.60(19) . . ?
F00C C025 C01L 119.63(18) . . ?
F00C C025 C03C 116.97(19) . . ?
C01L C025 C03C 123.4(2) . . ?
F00N C026 C01Z 120.24(19) . . ?
F00N C026 C02H 120.9(2) . . ?
C01Z C026 C02H 118.9(2) . . ?
F00H C027 C01U 119.36(18) . . ?
F00H C027 C030 116.7(2) . . ?
C01U C027 C030 123.9(2) . . ?
C01S C028 C02N 122.52(18) . . ?
C01S C028 C032 117.00(19) . . ?
C032 C028 C02N 120.44(18) . . ?
F009 C029 C02C 119.51(18) . . ?
F009 C029 C03G 115.6(2) . . ?
C03G C029 C02C 124.9(2) . . ?
N00W C02A H02A 126.4 . . ?
C01V C02A N00W 107.24(17) . . ?
C01V C02A H02A 126.4 . . ?
F00G C02B C01L 119.29(18) . . ?
F00G C02B C034 116.2(2) . . ?
C01L C02B C034 124.5(2) . . ?
C029 C02C B03X 118.90(18) . . ?
C039 C02C C029 113.1(2) . . ?
C039 C02C B03X 127.7(2) . . ?
F00P C02D C02E 121.1(2) . . ?
F00P C02D C036 120.5(2) . . ?
C02E C02D C036 118.4(2) . . ?
F00A C02E C01O 120.16(19) . . ?
F00A C02E C02D 119.7(2) . . ?
C02D C02E C01O 120.1(2) . . ?
C01J C02F H02F 107.3 . . ?
C01J C02F C03L 114.60(18) . . ?
C01J C02F C042 111.0(2) . . ?
C03L C02F H02F 107.3 . . ?
C042 C02F H02F 107.3 . . ?
C042 C02F C03L 109.07(19) . . ?
C020 C02G H02G 107.9 . . ?
C020 C02G C03E 114.08(18) . . ?
C020 C02G C03S 110.31(18) . . ?
C03E C02G H02G 107.9 . . ?
C03E C02G C03S 108.60(18) . . ?
C03S C02G H02G 107.9 . . ?
F00D C02H C01W 119.17(17) . . ?
F00D C02H C026 116.70(18) . . ?
C01W C02H C026 124.1(2) . . ?
F00R C02I C01N 121.1(2) . . ?
F00R C02I C01Z 119.70(19) . . ?
C01Z C02I C01N 119.2(2) . . ?
C01R C02J C03H 122.8(2) . . ?
C03O C02J C01R 116.8(2) . . ?
C03O C02J C03H 120.3(2) . . ?
F00E C02K C01P 120.51(18) . . ?
F00E C02K C024 119.74(19) . . ?
C024 C02K C01P 119.75(19) . . ?
F006 C02L C01M 119.30(18) . . ?
F006 C02L C036 116.00(18) . . ?
C036 C02L C01M 124.70(19) . . ?
C01S C02M C02Y 122.89(18) . . ?
C03B C02M C01S 117.18(19) . . ?
C03B C02M C02Y 119.84(18) . . ?
C028 C02N H02N 108.1 . . ?
C028 C02N C03I 111.44(19) . . ?
C028 C02N C03W 110.42(19) . . ?
C03I C02N H02N 108.1 . . ?
C03W C02N H02N 108.1 . . ?
C03W C02N C03I 110.60(19) . . ?
F00B C02O C01H 118.60(19) . . ?
F00B C02O C038 116.27(18) . . ?
C038 C02O C01H 125.12(19) . . ?
C01Q C02P C03A 123.0(2) . . ?
C01Q C02P C03N 116.6(2) . . ?
C03N C02P C03A 120.4(2) . . ?
F00I C02Q C01I 120.9(2) . . ?
F00I C02Q C035 119.51(19) . . ?
C035 C02Q C01I 119.6(2) . . ?
C022 C02R H02R 108.3 . . ?
C022 C02R C03T 109.26(19) . . ?
C022 C02R C03Y 112.98(19) . . ?
C03T C02R H02R 108.3 . . ?
C03T C02R C03Y 109.5(2) . . ?
C03Y C02R H02R 108.3 . . ?
F00K C02S C01Y 119.20(19) . . ?
F00K C02S C03U 117.0(2) . . ?
C01Y C02S C03U 123.8(2) . . ?
F00Q C02T C01X 121.1(2) . . ?
F00Q C02T C02Z 119.91(19) . . ?
C02Z C02T C01X 118.9(2) . . ?
C01Q C02U C033 121.76(19) . . ?
C03K C02U C01Q 116.4(2) . . ?
C03K C02U C033 121.7(2) . . ?
C020 C02V H02V 119.2 . . ?
C02X C02V C020 121.55(19) . . ?
C02X C02V H02V 119.2 . . ?
C022 C02W H02W 119.5 . . ?
C02X C02W C022 121.1(2) . . ?
C02X C02W H02W 119.5 . . ?
C02V C02X H02X 119.7 . . ?
C02W C02X C02V 120.7(2) . . ?
C02W C02X H02X 119.7 . . ?
C02M C02Y H02Y 107.7 . . ?
C02M C02Y C03P 112.0(2) . . ?
C02M C02Y C043 110.2(2) . . ?
C03P C02Y H02Y 107.7 . . ?
C043 C02Y H02Y 107.7 . . ?
C043 C02Y C03P 111.38(19) . . ?
F015 C02Z C02T 120.4(2) . . ?
F015 C02Z C030 120.0(2) . . ?
C02T C02Z C030 119.65(19) . . ?
F016 C030 C027 120.6(2) . . ?
F016 C030 C02Z 120.2(2) . . ?
C02Z C030 C027 119.2(2) . . ?
F00L C031 C01Y 118.9(2) . . ?
F00L C031 C03R 117.1(2) . . ?
C03R C031 C01Y 123.9(3) . . ?
C028 C032 H032 119.5 . . ?
C03J C032 C028 120.9(2) . . ?
C03J C032 H032 119.5 . . ?
C02U C033 H033 107.5 . . ?
C02U C033 C040 113.3(2) . . ?
C02U C033 C046 109.8(2) . . ?
C040 C033 H033 107.5 . . ?
C046 C033 H033 107.5 . . ?
C046 C033 C040 111.0(2) . . ?
F013 C034 C02B 121.1(2) . . ?
F013 C034 C037 120.2(2) . . ?
C037 C034 C02B 118.7(2) . . ?
F00M C035 C02Q 120.2(2) . . ?
F00M C035 C03D 121.1(2) . . ?
C03D C035 C02Q 118.73(19) . . ?
F00S C036 C02D 119.4(2) . . ?
F00S C036 C02L 120.8(2) . . ?
C02L C036 C02D 119.8(2) . . ?
F010 C037 C034 120.1(3) . . ?
F010 C037 C03C 120.0(2) . . ?
C034 C037 C03C 119.9(2) . . ?
F00U C038 C024 120.2(2) . . ?
F00U C038 C02O 120.3(2) . . ?
C024 C038 C02O 119.52(19) . . ?
F00T C039 C02C 121.5(2) . . ?
F00T C039 C03V 114.6(2) . . ?
C02C C039 C03V 123.9(3) . . ?
C02P C03A H03A 107.2 . . ?
C02P C03A C048 111.3(2) . . ?
C045 C03A C02P 112.3(2) . . ?
C045 C03A H03A 107.2 . . ?
C045 C03A C048 111.2(2) . . ?
C048 C03A H03A 107.2 . . ?
C02M C03B H03B 119.6 . . ?
C03J C03B C02M 120.8(2) . . ?
C03J C03B H03B 119.6 . . ?
F00X C03C C025 121.2(2) . . ?
F00X C03C C037 119.7(2) . . ?
C037 C03C C025 119.0(2) . . ?
F00V C03D C021 120.5(2) . . ?
F00V C03D C035 119.8(2) . . ?
C035 C03D C021 119.8(2) . . ?
C02G C03E H03C 109.5 . . ?
C02G C03E H03D 109.5 . . ?
C02G C03E H03E 109.5 . . ?
H03C C03E H03D 109.5 . . ?
H03C C03E H03E 109.5 . . ?
H03D C03E H03E 109.5 . . ?
C01J C03F H03F 119.4 . . ?
C03M C03F C01J 121.1(2) . . ?
C03M C03F H03F 119.4 . . ?
F011 C03G C029 120.9(3) . . ?
F011 C03G C041 120.7(2) . . ?
C041 C03G C029 118.4(2) . . ?
C02J C03H H03H 107.8 . . ?
C02J C03H C044 109.8(2) . . ?
C02J C03H C047 113.2(2) . . ?
C044 C03H H03H 107.8 . . ?
C047 C03H H03H 107.8 . . ?
C047 C03H C044 110.2(2) . . ?
C02N C03I H03G 109.5 . . ?
C02N C03I H03I 109.5 . . ?
C02N C03I H03J 109.5 . . ?
H03G C03I H03I 109.5 . . ?
H03G C03I H03J 109.5 . . ?
H03I C03I H03J 109.5 . . ?
C032 C03J C03B 120.7(2) . . ?
C032 C03J H03K 119.6 . . ?
C03B C03J H03K 119.6 . . ?
C02U C03K H03L 119.3 . . ?
C03Q C03K C02U 121.4(2) . . ?
C03Q C03K H03L 119.3 . . ?
C02F C03L H03M 109.5 . . ?
C02F C03L H03N 109.5 . . ?
C02F C03L H03O 109.5 . . ?
H03M C03L H03N 109.5 . . ?
H03M C03L H03O 109.5 . . ?
H03N C03L H03O 109.5 . . ?
C03F C03M H03P 119.7 . . ?
C03O C03M C03F 120.5(2) . . ?
C03O C03M H03P 119.7 . . ?
C02P C03N H03Q 119.4 . . ?
C03Q C03N C02P 121.1(2) . . ?
C03Q C03N H03Q 119.4 . . ?
C02J C03O H03R 119.5 . . ?
C03M C03O C02J 121.1(2) . . ?
C03M C03O H03R 119.5 . . ?
C02Y C03P H03S 109.5 . . ?
C02Y C03P H03T 109.5 . . ?
C02Y C03P H03U 109.5 . . ?
H03S C03P H03T 109.5 . . ?
H03S C03P H03U 109.5 . . ?
H03T C03P H03U 109.5 . . ?
C03K C03Q C03N 120.8(2) . . ?
C03K C03Q H03V 119.6 . . ?
C03N C03Q H03V 119.6 . . ?
F018 C03R C031 121.1(3) . . ?
F018 C03R C03Z 120.2(3) . . ?
C03Z C03R C031 118.7(3) . . ?
C02G C03S H03W 109.5 . . ?
C02G C03S H03X 109.5 . . ?
C02G C03S H03Y 109.5 . . ?
H03W C03S H03X 109.5 . . ?
H03W C03S H03Y 109.5 . . ?
H03X C03S H03Y 109.5 . . ?
C02R C03T H03Z 109.5 . . ?
C02R C03T H 109.5 . . ?
C02R C03T HA 109.5 . . ?
H03Z C03T H 109.5 . . ?
H03Z C03T HA 109.5 . . ?
H C03T HA 109.5 . . ?
F01A C03U C02S 120.8(3) . . ?
F01A C03U C03Z 120.8(3) . . ?
C03Z C03U C02S 118.4(3) . . ?
F01B C03V C039 119.8(3) . . ?
F01B C03V C041 120.4(2) . . ?
C041 C03V C039 119.9(3) . . ?
C02N C03W H03 109.5 . . ?
C02N C03W HB 109.5 . . ?
C02N C03W HC 109.5 . . ?
H03 C03W HB 109.5 . . ?
H03 C03W HC 109.5 . . ?
HB C03W HC 109.5 . . ?
C01K B03X C01H 112.96(16) . . ?
C01K B03X C01M 102.47(15) . . ?
C01K B03X C02C 113.79(16) . . ?
C01M B03X C01H 113.15(16) . . ?
C01M B03X C02C 112.74(16) . . ?
C02C B03X C01H 102.17(15) . . ?
C02R C03Y H1 109.5 . . ?
C02R C03Y HD 109.5 . . ?
C02R C03Y HE 109.5 . . ?
H1 C03Y HD 109.5 . . ?
H1 C03Y HE 109.5 . . ?
HD C03Y HE 109.5 . . ?
F01F C03Z C03R 120.3(3) . . ?
F01F C03Z C03U 119.1(3) . . ?
C03R C03Z C03U 120.6(2) . . ?
C033 C040 H04A 109.5 . . ?
C033 C040 H04B 109.5 . . ?
C033 C040 H04C 109.5 . . ?
H04A C040 H04B 109.5 . . ?
H04A C040 H04C 109.5 . . ?
H04B C040 H04C 109.5 . . ?
F01D C041 C03G 120.2(3) . . ?
F01D C041 C03V 120.1(3) . . ?
C03V C041 C03G 119.7(2) . . ?
C02F C042 H04D 109.5 . . ?
C02F C042 H04E 109.5 . . ?
C02F C042 H04F 109.5 . . ?
H04D C042 H04E 109.5 . . ?
H04D C042 H04F 109.5 . . ?
H04E C042 H04F 109.5 . . ?
C02Y C043 H04G 109.5 . . ?
C02Y C043 H04H 109.5 . . ?
C02Y C043 H04I 109.5 . . ?
H04G C043 H04H 109.5 . . ?
H04G C043 H04I 109.5 . . ?
H04H C043 H04I 109.5 . . ?
C03H C044 H04J 109.5 . . ?
C03H C044 H04K 109.5 . . ?
C03H C044 H04L 109.5 . . ?
H04J C044 H04K 109.5 . . ?
H04J C044 H04L 109.5 . . ?
H04K C044 H04L 109.5 . . ?
C03A C045 H04M 109.5 . . ?
C03A C045 H04N 109.5 . . ?
C03A C045 H04O 109.5 . . ?
H04M C045 H04N 109.5 . . ?
H04M C045 H04O 109.5 . . ?
H04N C045 H04O 109.5 . . ?
C033 C046 H04P 109.5 . . ?
C033 C046 H04Q 109.5 . . ?
C033 C046 H04R 109.5 . . ?
H04P C046 H04Q 109.5 . . ?
H04P C046 H04R 109.5 . . ?
H04Q C046 H04R 109.5 . . ?
C03H C047 H04S 109.5 . . ?
C03H C047 H04T 109.5 . . ?
C03H C047 H04U 109.5 . . ?
H04S C047 H04T 109.5 . . ?
H04S C047 H04U 109.5 . . ?
H04T C047 H04U 109.5 . . ?
C03A C048 H04V 109.5 . . ?
C03A C048 H04W 109.5 . . ?
C03A C048 H04X 109.5 . . ?
H04V C048 H04W 109.5 . . ?
H04V C048 H04X 109.5 . . ?
H04W C048 H04X 109.5 . . ?
C04F C049 H049 120.0 . . ?
C04F C049 C04I 120.0 . . ?
C04I C049 H049 120.0 . . ?
C04A C04F C049 120.0 . . ?
C04R C04F C049 112.8(7) . . ?
C04R C04F C04A 126.9(7) . . ?
C04F C04A H04Y 120.0 . . ?
C04E C04A C04F 120.0 . . ?
C04E C04A H04Y 120.0 . . ?
C04A C04E H04Z 120.0 . . ?
C04A C04E C04H 120.0 . . ?
C04H C04E H04Z 120.0 . . ?
C04E C04H H04 120.0 . . ?
C04E C04H C04I 120.0 . . ?
C04I C04H H04 120.0 . . ?
C049 C04I H2 120.0 . . ?
C04H C04I C049 120.0 . . ?
C04H C04I H2 120.0 . . ?
C04K C04B C04L 120.0 . . ?
C04S C04B C04K 117.5(5) . . ?
C04S C04B C04L 122.3(5) . . ?
C04B C04K H4 120.0 . . ?
C04B C04K C04N 120.0 . . ?
C04N C04K H4 120.0 . . ?
C04K C04N H5 120.0 . . ?
C04J C04N C04K 120.0 . . ?
C04J C04N H5 120.0 . . ?
C04N C04J H6 120.0 . . ?
C04N C04J C04C 120.0 . . ?
C04C C04J H6 120.0 . . ?
C04J C04C H7 120.0 . . ?
C04L C04C C04J 120.0 . . ?
C04L C04C H7 120.0 . . ?
C04B C04L H8 120.0 . . ?
C04C C04L C04B 120.0 . . ?
C04C C04L H8 120.0 . . ?
C04M C04D C04G 120.0 . . ?
C04T C04D C04M 127.6(12) . . ?
C04T C04D C04G 112.1(12) . . ?
C04D C04M H10 120.0 . . ?
C04D C04M C04P 120.0 . . ?
C04P C04M H10 120.0 . . ?
C04M C04P H11 120.0 . . ?
C04Q C04P C04M 120.0 . . ?
C04Q C04P H11 120.0 . . ?
C04P C04Q H12 120.0 . . ?
C04O C04Q C04P 120.0 . . ?
C04O C04Q H12 120.0 . . ?
C04Q C04O H13 120.0 . . ?
C04Q C04O C04G 120.0 . . ?
C04G C04O H13 120.0 . . ?
C04D C04G H14 120.0 . . ?
C04O C04G C04D 120.0 . . ?
C04O C04G H14 120.0 . . ?
C04F C04R H3 109.5 . . ?
C04F C04R HF 109.5 . . ?
C04F C04R HG 109.5 . . ?
H3 C04R HF 109.5 . . ?
H3 C04R HG 109.5 . . ?
HF C04R HG 109.5 . . ?
C04B C04S H9 109.5 . . ?
C04B C04S HH 109.5 . . ?
C04B C04S HI 109.5 . . ?
H9 C04S HH 109.5 . . ?
H9 C04S HI 109.5 . . ?
HH C04S HI 109.5 . . ?
C04D C04T H15 109.5 . . ?
C04D C04T HJ 109.5 . . ?
C04D C04T HK 109.5 . . ?
H15 C04T HJ 109.5 . . ?
H15 C04T HK 109.5 . . ?
HJ C04T HK 109.5 . . ?
C1 C2 C3 120.0 . . ?
C04U C2 C1 134.3(14) . . ?
C04U C2 C3 105.6(14) . . ?
C2 C1 H1A 120.0 . . ?
C4 C1 C2 120.0 . . ?
C4 C1 H1A 120.0 . . ?
C1 C4 H4A 120.0 . . ?
C1 C4 C6 120.0 . . ?
C6 C4 H4A 120.0 . . ?
C4 C6 H6A 120.0 . . ?
C5 C6 C4 120.0 . . ?
C5 C6 H6A 120.0 . . ?
C6 C5 H5A 120.0 . . ?
C3 C5 C6 120.0 . . ?
C3 C5 H5A 120.0 . . ?
C2 C3 H3A 120.0 . . ?
C5 C3 C2 120.0 . . ?
C5 C3 H3A 120.0 . . ?
C2 C04U H16 109.5 . . ?
C2 C04U HL 109.5 . . ?
C2 C04U HM 109.5 . . ?
H16 C04U HL 109.5 . . ?
H16 C04U HM 109.5 . . ?
HL C04U HM 109.5 . . ?
C12 C7 H7A 120.0 . . ?
C12 C7 C8 120.0 . . ?
C8 C7 H7A 120.0 . . ?
C7 C12 H12A 120.0 . . ?
C11 C12 C7 120.0 . . ?
C11 C12 H12A 120.0 . . ?
C12 C11 H11A 120.0 . . ?
C12 C11 C9 120.0 . . ?
C9 C11 H11A 120.0 . . ?
C11 C9 H9A 120.0 . . ?
C0 C9 C11 120.0 . . ?
C0 C9 H9A 120.0 . . ?
C9 C0 H0 120.0 . . ?
C9 C0 C8 120.0 . . ?
C8 C0 H0 120.0 . . ?
C0 C8 C7 120.0 . . ?
C10 C8 C7 107.5(11) . . ?
C10 C8 C0 132.3(12) . . ?
C8 C10 H10A 109.5 . . ?
C8 C10 H10B 109.5 . . ?
C8 C10 H10C 109.5 . . ?
H10A C10 H10B 109.5 . . ?
H10A C10 H10C 109.5 . . ?
H10B C10 H10C 109.5 . . ?
H13A C13 H13B 109.5 . . ?
H13A C13 H13C 109.5 . . ?
H13B C13 H13C 109.5 . . ?
C14 C13 H13A 109.5 . . ?
C14 C13 H13B 109.5 . . ?
C14 C13 H13C 109.5 . . ?
C13 C14 C15 115.7(12) . . ?
C13 C14 C16 123.7(12) . . ?
C15 C14 C16 120.0 . . ?
C14 C15 H15A 120.0 . . ?
C17 C15 C14 120.0 . . ?
C17 C15 H15A 120.0 . . ?
C15 C17 H17 120.0 . . ?
C15 C17 C19 120.0 . . ?
C19 C17 H17 120.0 . . ?
C17 C19 H19 120.0 . . ?
C17 C19 C18 120.0 . . ?
C18 C19 H19 120.0 . . ?
C19 C18 H18 120.0 . . ?
C16 C18 C19 120.0 . . ?
C16 C18 H18 120.0 . . ?
C14 C16 H16A 120.0 . . ?
C18 C16 C14 120.0 . . ?
C18 C16 H16A 120.0 . . ?

loop_
_geom_bond_atom_site_label_1
_geom_bond_atom_site_label_2
_geom_bond_distance
_geom_bond_site_symmetry_2
_geom_bond_publ_flag
Al01 N019 1.9078(17) . ?
Al01 C01E 2.0263(18) . ?
Al01 C01L 1.978(2) . ?
Al01 C01U 1.9954(19) . ?
Al02 N017 1.9008(17) . ?
Al02 C01C 2.0274(18) . ?
Al02 C01W 1.994(2) . ?
Al02 C01Y 1.975(2) . ?
F003 C01I 1.355(2) . ?
F004 C01O 1.353(2) . ?
F005 C01P 1.350(2) . ?
F006 C02L 1.354(2) . ?
F007 C01N 1.353(2) . ?
F008 C01X 1.354(2) . ?
F009 C029 1.355(3) . ?
F00A C02E 1.346(2) . ?
F00B C02O 1.359(2) . ?
F00C C025 1.348(3) . ?
F00D C02H 1.357(2) . ?
F00E C02K 1.336(2) . ?
F00F C021 1.347(3) . ?
F00G C02B 1.356(3) . ?
F00H C027 1.356(2) . ?
F00I C02Q 1.347(3) . ?
F00J C024 1.340(2) . ?
F00K C02S 1.358(3) . ?
F00L C031 1.349(3) . ?
F00M C035 1.342(2) . ?
F00N C026 1.343(2) . ?
F00O C01Z 1.336(2) . ?
F00P C02D 1.341(3) . ?
F00Q C02T 1.341(3) . ?
F00R C02I 1.345(3) . ?
F00S C036 1.349(3) . ?
F00T C039 1.356(3) . ?
F00U C038 1.349(2) . ?
F00V C03D 1.347(3) . ?
N00W C01C 1.356(2) . ?
N00W C01R 1.459(2) . ?
N00W C02A 1.379(3) . ?
F00X C03C 1.338(3) . ?
N N017 1.162(2) . ?
N N019 1.161(2) . ?
N00Z C01E 1.361(2) . ?
N00Z C01Q 1.449(2) . ?
N00Z C023 1.380(2) . ?
F010 C037 1.340(3) . ?
F011 C03G 1.339(3) . ?
N012 C01C 1.358(2) . ?
N012 C01S 1.451(2) . ?
N012 C01V 1.383(2) . ?
F013 C034 1.338(3) . ?
N014 C01E 1.353(2) . ?
N014 C01G 1.464(2) . ?
N014 C01T 1.385(2) . ?
F015 C02Z 1.337(3) . ?
F016 C030 1.346(3) . ?
F018 C03R 1.339(3) . ?
F01A C03U 1.341(4) . ?
F01B C03V 1.345(3) . ?
F01D C041 1.350(3) . ?
F01F C03Z 1.345(3) . ?
C01G C020 1.413(3) . ?
C01G C022 1.390(3) . ?
C01H C01P 1.388(3) . ?
C01H C02O 1.389(3) . ?
C01H B03X 1.657(3) . ?
C01I C01K 1.386(3) . ?
C01I C02Q 1.377(3) . ?
C01J C01R 1.403(3) . ?
C01J C02F 1.520(3) . ?
C01J C03F 1.392(3) . ?
C01K C021 1.388(3) . ?
C01K B03X 1.650(3) . ?
C01L C025 1.380(3) . ?
C01L C02B 1.373(3) . ?
C01M C01O 1.387(3) . ?
C01M C02L 1.392(3) . ?
C01M B03X 1.653(3) . ?
C01N C01W 1.382(3) . ?
C01N C02I 1.378(3) . ?
C01O C02E 1.383(3) . ?
C01P C02K 1.384(3) . ?
C01Q C02P 1.396(3) . ?
C01Q C02U 1.404(3) . ?
C01R C02J 1.397(3) . ?
C01S C028 1.393(3) . ?
C01S C02M 1.399(3) . ?
C01T H01T 0.9500 . ?
C01T C023 1.341(3) . ?
C01U C01X 1.383(3) . ?
C01U C027 1.378(3) . ?
C01V H01V 0.9500 . ?
C01V C02A 1.343(3) . ?
C01W C02H 1.382(3) . ?
C01X C02T 1.381(3) . ?
C01Y C02S 1.375(3) . ?
C01Y C031 1.389(3) . ?
C01Z C026 1.369(3) . ?
C01Z C02I 1.376(3) . ?
C020 C02G 1.514(3) . ?
C020 C02V 1.396(3) . ?
C021 C03D 1.381(3) . ?
C022 C02R 1.516(3) . ?
C022 C02W 1.401(3) . ?
C023 H023 0.9500 . ?
C024 C02K 1.376(3) . ?
C024 C038 1.367(3) . ?
C025 C03C 1.387(3) . ?
C026 C02H 1.388(3) . ?
C027 C030 1.381(3) . ?
C028 C02N 1.518(3) . ?
C028 C032 1.393(3) . ?
C029 C02C 1.388(3) . ?
C029 C03G 1.382(3) . ?
C02A H02A 0.9500 . ?
C02B C034 1.378(3) . ?
C02C C039 1.379(3) . ?
C02C B03X 1.654(3) . ?
C02D C02E 1.364(3) . ?
C02D C036 1.376(3) . ?
C02F H02F 1.0000 . ?
C02F C03L 1.530(3) . ?
C02F C042 1.520(3) . ?
C02G H02G 1.0000 . ?
C02G C03E 1.529(3) . ?
C02G C03S 1.533(3) . ?
C02J C03H 1.513(3) . ?
C02J C03O 1.395(3) . ?
C02L C036 1.375(3) . ?
C02M C02Y 1.522(3) . ?
C02M C03B 1.389(3) . ?
C02N H02N 1.0000 . ?
C02N C03I 1.532(3) . ?
C02N C03W 1.528(3) . ?
C02O C038 1.379(3) . ?
C02P C03A 1.519(3) . ?
C02P C03N 1.397(3) . ?
C02Q C035 1.377(3) . ?
C02R H02R 1.0000 . ?
C02R C03T 1.536(3) . ?
C02R C03Y 1.538(3) . ?
C02S C03U 1.385(3) . ?
C02T C02Z 1.371(4) . ?
C02U C033 1.507(3) . ?
C02U C03K 1.394(3) . ?
C02V H02V 0.9500 . ?
C02V C02X 1.380(3) . ?
C02W H02W 0.9500 . ?
C02W C02X 1.374(3) . ?
C02X H02X 0.9500 . ?
C02Y H02Y 1.0000 . ?
C02Y C03P 1.530(3) . ?
C02Y C043 1.527(3) . ?
C02Z C030 1.372(4) . ?
C031 C03R 1.375(3) . ?
C032 H032 0.9500 . ?
C032 C03J 1.378(4) . ?
C033 H033 1.0000 . ?
C033 C040 1.532(3) . ?
C033 C046 1.529(4) . ?
C034 C037 1.368(4) . ?
C035 C03D 1.367(4) . ?
C037 C03C 1.372(4) . ?
C039 C03V 1.389(3) . ?
C03A H03A 1.0000 . ?
C03A C045 1.517(4) . ?
C03A C048 1.524(4) . ?
C03B H03B 0.9500 . ?
C03B C03J 1.380(3) . ?
C03E H03C 0.9800 . ?
C03E H03D 0.9800 . ?
C03E H03E 0.9800 . ?
C03F H03F 0.9500 . ?
C03F C03M 1.385(3) . ?
C03G C041 1.373(4) . ?
C03H H03H 1.0000 . ?
C03H C044 1.533(4) . ?
C03H C047 1.532(4) . ?
C03I H03G 0.9800 . ?
C03I H03I 0.9800 . ?
C03I H03J 0.9800 . ?
C03J H03K 0.9500 . ?
C03K H03L 0.9500 . ?
C03K C03Q 1.369(4) . ?
C03L H03M 0.9800 . ?
C03L H03N 0.9800 . ?
C03L H03O 0.9800 . ?
C03M H03P 0.9500 . ?
C03M C03O 1.380(4) . ?
C03N H03Q 0.9500 . ?
C03N C03Q 1.376(4) . ?
C03O H03R 0.9500 . ?
C03P H03S 0.9800 . ?
C03P H03T 0.9800 . ?
C03P H03U 0.9800 . ?
C03Q H03V 0.9500 . ?
C03R C03Z 1.364(5) . ?
C03S H03W 0.9800 . ?
C03S H03X 0.9800 . ?
C03S H03Y 0.9800 . ?
C03T H03Z 0.9800 . ?
C03T H 0.9800 . ?
C03T HA 0.9800 . ?
C03U C03Z 1.377(5) . ?
C03V C041 1.353(4) . ?
C03W H03 0.9800 . ?
C03W HB 0.9800 . ?
C03W HC 0.9800 . ?
C03Y H1 0.9800 . ?
C03Y HD 0.9800 . ?
C03Y HE 0.9800 . ?
C040 H04A 0.9800 . ?
C040 H04B 0.9800 . ?
C040 H04C 0.9800 . ?
C042 H04D 0.9800 . ?
C042 H04E 0.9800 . ?
C042 H04F 0.9800 . ?
C043 H04G 0.9800 . ?
C043 H04H 0.9800 . ?
C043 H04I 0.9800 . ?
C044 H04J 0.9800 . ?
C044 H04K 0.9800 . ?
C044 H04L 0.9800 . ?
C045 H04M 0.9800 . ?
C045 H04N 0.9800 . ?
C045 H04O 0.9800 . ?
C046 H04P 0.9800 . ?
C046 H04Q 0.9800 . ?
C046 H04R 0.9800 . ?
C047 H04S 0.9800 . ?
C047 H04T 0.9800 . ?
C047 H04U 0.9800 . ?
C048 H04V 0.9800 . ?
C048 H04W 0.9800 . ?
C048 H04X 0.9800 . ?
C049 H049 0.9500 . ?
C049 C04F 1.3900 . ?
C049 C04I 1.3900 . ?
C04F C04A 1.3900 . ?
C04F C04R 1.301(6) . ?
C04A H04Y 0.9500 . ?
C04A C04E 1.3900 . ?
C04E H04Z 0.9500 . ?
C04E C04H 1.3900 . ?
C04H H04 0.9500 . ?
C04H C04I 1.3900 . ?
C04I H2 0.9500 . ?
C04B C04K 1.3900 . ?
C04B C04L 1.3900 . ?
C04B C04S 1.363(8) . ?
C04K H4 0.9500 . ?
C04K C04N 1.3900 . ?
C04N H5 0.9500 . ?
C04N C04J 1.3900 . ?
C04J H6 0.9500 . ?
C04J C04C 1.3900 . ?
C04C H7 0.9500 . ?
C04C C04L 1.3900 . ?
C04L H8 0.9500 . ?
C04D C04M 1.3900 . ?
C04D C04G 1.3900 . ?
C04D C04T 1.266(8) . ?
C04M H10 0.9500 . ?
C04M C04P 1.3900 . ?
C04P H11 0.9500 . ?
C04P C04Q 1.3900 . ?
C04Q H12 0.9500 . ?
C04Q C04O 1.3900 . ?
C04O H13 0.9500 . ?
C04O C04G 1.3900 . ?
C04G H14 0.9500 . ?
C04R H3 0.9800 . ?
C04R HF 0.9800 . ?
C04R HG 0.9800 . ?
C04S H9 0.9800 . ?
C04S HH 0.9800 . ?
C04S HI 0.9800 . ?
C04T H15 0.9800 . ?
C04T HJ 0.9800 . ?
C04T HK 0.9800 . ?
C2 C1 1.3900 . ?
C2 C3 1.3900 . ?
C2 C04U 1.289(9) . ?
C1 H1A 0.9500 . ?
C1 C4 1.3900 . ?
C4 H4A 0.9500 . ?
C4 C6 1.3900 . ?
C6 H6A 0.9500 . ?
C6 C5 1.3900 . ?
C5 H5A 0.9500 . ?
C5 C3 1.3900 . ?
C3 H3A 0.9500 . ?
C04U H16 0.9800 . ?
C04U HL 0.9800 . ?
C04U HM 0.9800 . ?
C7 H7A 0.9500 . ?
C7 C12 1.3900 . ?
C7 C8 1.3900 . ?
C12 H12A 0.9500 . ?
C12 C11 1.3900 . ?
C11 H11A 0.9500 . ?
C11 C9 1.3900 . ?
C9 H9A 0.9500 . ?
C9 C0 1.3900 . ?
C0 H0 0.9500 . ?
C0 C8 1.3900 . ?
C8 C10 1.302(12) . ?
C10 H10A 0.9800 . ?
C10 H10B 0.9800 . ?
C10 H10C 0.9800 . ?
C13 H13A 0.9800 . ?
C13 H13B 0.9800 . ?
C13 H13C 0.9800 . ?
C13 C14 1.338(13) . ?
C14 C15 1.3900 . ?
C14 C16 1.3900 . ?
C15 H15A 0.9500 . ?
C15 C17 1.3900 . ?
C17 H17 0.9500 . ?
C17 C19 1.3900 . ?
C19 H19 0.9500 . ?
C19 C18 1.3900 . ?
C18 H18 0.9500 . ?
C18 C16 1.3900 . ?
C16 H16A 0.9500 . ?

loop_
_geom_torsion_atom_site_label_1
_geom_torsion_atom_site_label_2
_geom_torsion_atom_site_label_3
_geom_torsion_atom_site_label_4
_geom_torsion
_geom_torsion_site_symmetry_1
_geom_torsion_site_symmetry_2
_geom_torsion_site_symmetry_3
_geom_torsion_site_symmetry_4
_geom_torsion_publ_flag
Al01 C01L C025 F00C 1.9(3) . . . . ?
Al01 C01L C025 C03C -177.18(16) . . . . ?
Al01 C01L C02B F00G -3.3(2) . . . . ?
Al01 C01L C02B C034 176.76(17) . . . . ?
Al01 C01U C01X F008 -3.9(3) . . . . ?
Al01 C01U C01X C02T 175.68(17) . . . . ?
Al01 C01U C027 F00H 5.6(3) . . . . ?
Al01 C01U C027 C030 -174.75(19) . . . . ?
Al02 C01W C02H F00D 0.4(3) . . . . ?
Al02 C01W C02H C026 -179.98(16) . . . . ?
Al02 C01Y C02S F00K 1.6(3) . . . . ?
Al02 C01Y C02S C03U -179.5(2) . . . . ?
Al02 C01Y C031 F00L -1.1(3) . . . . ?
Al02 C01Y C031 C03R 179.96(18) . . . . ?
F003 C01I C01K C021 -177.27(18) . . . . ?
F003 C01I C01K B03X -1.5(3) . . . . ?
F003 C01I C02Q F00I -1.9(3) . . . . ?
F003 C01I C02Q C035 178.50(18) . . . . ?
F004 C01O C02E F00A 0.0(3) . . . . ?
F004 C01O C02E C02D -179.20(19) . . . . ?
F005 C01P C02K F00E -2.3(3) . . . . ?
F005 C01P C02K C024 178.62(17) . . . . ?
F006 C02L C036 F00S -0.7(3) . . . . ?
F006 C02L C036 C02D 178.5(2) . . . . ?
F007 C01N C01W Al02 0.5(3) . . . . ?
F007 C01N C01W C02H 179.68(18) . . . . ?
F007 C01N C02I F00R 1.3(3) . . . . ?
F007 C01N C02I C01Z 179.23(19) . . . . ?
F008 C01X C02T F00Q -1.2(3) . . . . ?
F008 C01X C02T C02Z 179.1(2) . . . . ?
F009 C029 C02C C039 178.4(2) . . . . ?
F009 C029 C02C B03X 4.4(3) . . . . ?
F009 C029 C03G F011 -1.5(3) . . . . ?
F009 C029 C03G C041 178.7(2) . . . . ?
F00B C02O C038 F00U 0.8(3) . . . . ?
F00B C02O C038 C024 179.78(19) . . . . ?
F00C C025 C03C F00X 0.2(3) . . . . ?
F00C C025 C03C C037 -177.96(19) . . . . ?
F00F C021 C03D F00V 1.6(3) . . . . ?
F00F C021 C03D C035 -179.0(2) . . . . ?
F00G C02B C034 F013 0.2(3) . . . . ?
F00G C02B C034 C037 -180.0(2) . . . . ?
F00H C027 C030 F016 -0.5(4) . . . . ?
F00H C027 C030 C02Z 179.2(2) . . . . ?
F00I C02Q C035 F00M 0.1(3) . . . . ?
F00I C02Q C035 C03D -179.49(19) . . . . ?
F00J C024 C02K F00E -0.7(3) . . . . ?
F00J C024 C02K C01P 178.38(18) . . . . ?
F00J C024 C038 F00U 1.1(3) . . . . ?
F00J C024 C038 C02O -177.81(19) . . . . ?
F00K C02S C03U F01A -0.6(4) . . . . ?
F00K C02S C03U C03Z 179.1(2) . . . . ?
F00L C031 C03R F018 0.1(3) . . . . ?
F00L C031 C03R C03Z -179.9(2) . . . . ?
F00M C035 C03D F00V 0.1(3) . . . . ?
F00M C035 C03D C021 -179.3(2) . . . . ?
F00N C026 C02H F00D -0.3(3) . . . . ?
F00N C026 C02H C01W -179.91(19) . . . . ?
F00O C01Z C026 F00N 0.0(3) . . . . ?
F00O C01Z C026 C02H 179.99(19) . . . . ?
F00O C01Z C02I F00R -1.9(3) . . . . ?
F00O C01Z C02I C01N -179.82(19) . . . . ?
F00P C02D C02E F00A 0.0(3) . . . . ?
F00P C02D C02E C01O 179.3(2) . . . . ?
F00P C02D C036 F00S 0.7(4) . . . . ?
F00P C02D C036 C02L -178.5(2) . . . . ?
F00Q C02T C02Z F015 -0.4(4) . . . . ?
F00Q C02T C02Z C030 179.6(2) . . . . ?
F00T C039 C03V F01B -1.9(4) . . . . ?
F00T C039 C03V C041 176.7(3) . . . . ?
N00W C01R C02J C03H -5.2(3) . . . . ?
N00W C01R C02J C03O 179.13(18) . . . . ?
N00Z C01Q C02P C03A -1.1(3) . . . . ?
N00Z C01Q C02P C03N 179.83(19) . . . . ?
N00Z C01Q C02U C033 4.1(3) . . . . ?
N00Z C01Q C02U C03K -179.31(19) . . . . ?
F010 C037 C03C F00X -1.1(3) . . . . ?
F010 C037 C03C C025 177.1(2) . . . . ?
F011 C03G C041 F01D 2.1(4) . . . . ?
F011 C03G C041 C03V -177.6(3) . . . . ?
N012 C01S C028 C02N -0.4(3) . . . . ?
N012 C01S C028 C032 177.36(19) . . . . ?
N012 C01S C02M C02Y -0.8(3) . . . . ?
N012 C01S C02M C03B -177.35(19) . . . . ?
N012 C01V C02A N00W 0.2(2) . . . . ?
F013 C034 C037 F010 2.2(3) . . . . ?
F013 C034 C037 C03C -178.7(2) . . . . ?
N014 C01G C020 C02G 6.5(3) . . . . ?
N014 C01G C020 C02V -176.71(16) . . . . ?
N014 C01G C022 C02R -6.9(3) . . . . ?
N014 C01G C022 C02W 176.89(17) . . . . ?
N014 C01T C023 N00Z -0.1(2) . . . . ?
F015 C02Z C030 F016 0.8(4) . . . . ?
F015 C02Z C030 C027 -178.8(2) . . . . ?
F018 C03R C03Z F01F -0.6(4) . . . . ?
F018 C03R C03Z C03U -179.4(3) . . . . ?
F01A C03U C03Z F01F 0.6(5) . . . . ?
F01A C03U C03Z C03R 179.5(3) . . . . ?
F01B C03V C041 F01D -1.2(5) . . . . ?
F01B C03V C041 C03G 178.5(3) . . . . ?
C01C N00W C01R C01J 77.5(2) . . . . ?
C01C N00W C01R C02J -106.7(2) . . . . ?
C01C N00W C02A C01V -0.7(2) . . . . ?
C01C N012 C01S C028 104.4(2) . . . . ?
C01C N012 C01S C02M -80.2(2) . . . . ?
C01C N012 C01V C02A 0.4(2) . . . . ?
C01E N00Z C01Q C02P -85.5(2) . . . . ?
C01E N00Z C01Q C02U 95.6(2) . . . . ?
C01E N00Z C023 C01T 0.7(2) . . . . ?
C01E N014 C01G C020 74.1(2) . . . . ?
C01E N014 C01G C022 -107.5(2) . . . . ?
C01E N014 C01T C023 -0.5(2) . . . . ?
C01G N014 C01E Al01 17.5(2) . . . . ?
C01G N014 C01E N00Z -170.75(15) . . . . ?
C01G N014 C01T C023 171.23(17) . . . . ?
C01G C020 C02G C03E -159.89(18) . . . . ?
C01G C020 C02G C03S 77.6(2) . . . . ?
C01G C020 C02V C02X -1.5(3) . . . . ?
C01G C022 C02R C03T -104.8(2) . . . . ?
C01G C022 C02R C03Y 133.1(2) . . . . ?
C01G C022 C02W C02X 1.2(3) . . . . ?
C01H C01P C02K F00E 177.22(18) . . . . ?
C01H C01P C02K C024 -1.8(3) . . . . ?
C01H C02O C038 F00U -178.3(2) . . . . ?
C01H C02O C038 C024 0.6(3) . . . . ?
C01I C01K C021 F00F 177.33(19) . . . . ?
C01I C01K C021 C03D -2.9(3) . . . . ?
C01I C01K B03X C01H 54.9(2) . . . . ?
C01I C01K B03X C01M -67.2(2) . . . . ?
C01I C01K B03X C02C 170.78(18) . . . . ?
C01I C02Q C035 F00M 179.75(19) . . . . ?
C01I C02Q C035 C03D 0.1(3) . . . . ?
C01J C01R C02J C03H 170.4(2) . . . . ?
C01J C01R C02J C03O -5.3(3) . . . . ?
C01J C03F C03M C03O -2.2(4) . . . . ?
C01K C01I C02Q F00I 177.42(19) . . . . ?
C01K C01I C02Q C035 -2.2(3) . . . . ?
C01K C021 C03D F00V -178.2(2) . . . . ?
C01K C021 C03D C035 1.2(3) . . . . ?
C01L C025 C03C F00X 179.3(2) . . . . ?
C01L C025 C03C C037 1.2(3) . . . . ?
C01L C02B C034 F013 -179.8(2) . . . . ?
C01L C02B C034 C037 0.0(3) . . . . ?
C01M C01O C02E F00A 179.39(18) . . . . ?
C01M C01O C02E C02D 0.1(3) . . . . ?
C01M C02L C036 F00S 179.1(2) . . . . ?
C01M C02L C036 C02D -1.7(3) . . . . ?
C01N C01W C02H F00D -178.83(18) . . . . ?
C01N C01W C02H C026 0.8(3) . . . . ?
C01O C01M C02L F006 -177.98(17) . . . . ?
C01O C01M C02L C036 2.2(3) . . . . ?
C01O C01M B03X C01H -13.8(3) . . . . ?
C01O C01M B03X C01K 108.1(2) . . . . ?
C01O C01M B03X C02C -129.1(2) . . . . ?
C01P C01H C02O F00B 177.69(18) . . . . ?
C01P C01H C02O C038 -3.2(3) . . . . ?
C01P C01H B03X C01K 13.1(3) . . . . ?
C01P C01H B03X C01M 128.9(2) . . . . ?
C01P C01H B03X C02C -109.6(2) . . . . ?
C01Q N00Z C01E Al01 -19.2(2) . . . . ?
C01Q N00Z C01E N014 169.05(15) . . . . ?
C01Q N00Z C023 C01T -169.39(17) . . . . ?
C01Q C02P C03A C045 125.3(3) . . . . ?
C01Q C02P C03A C048 -109.3(3) . . . . ?
C01Q C02P C03N C03Q -0.1(4) . . . . ?
C01Q C02U C033 C040 -146.0(2) . . . . ?
C01Q C02U C033 C046 89.3(3) . . . . ?
C01Q C02U C03K C03Q -1.0(4) . . . . ?
C01R N00W C01C Al02 15.9(2) . . . . ?
C01R N00W C01C N012 -173.69(15) . . . . ?
C01R N00W C02A C01V 174.16(16) . . . . ?
C01R C01J C02F C03L -157.0(2) . . . . ?
C01R C01J C02F C042 78.9(3) . . . . ?
C01R C01J C03F C03M -0.5(3) . . . . ?
C01R C02J C03H C044 -99.7(3) . . . . ?
C01R C02J C03H C047 136.7(2) . . . . ?
C01R C02J C03O C03M 2.3(4) . . . . ?
C01S N012 C01C Al02 -23.9(2) . . . . ?
C01S N012 C01C N00W 165.72(15) . . . . ?
C01S N012 C01V C02A -166.76(16) . . . . ?
C01S C028 C02N C03I -132.8(2) . . . . ?
C01S C028 C02N C03W 103.9(2) . . . . ?
C01S C028 C032 C03J -1.2(4) . . . . ?
C01S C02M C02Y C03P 123.6(2) . . . . ?
C01S C02M C02Y C043 -111.8(2) . . . . ?
C01S C02M C03B C03J 0.8(4) . . . . ?
C01T N014 C01E Al01 -170.79(13) . . . . ?
C01T N014 C01E N00Z 0.93(19) . . . . ?
C01T N014 C01G C020 -96.5(2) . . . . ?
C01T N014 C01G C022 81.9(2) . . . . ?
C01U C01X C02T F00Q 179.2(2) . . . . ?
C01U C01X C02T C02Z -0.5(4) . . . . ?
C01U C027 C030 F016 179.9(2) . . . . ?
C01U C027 C030 C02Z -0.5(4) . . . . ?
C01V N012 C01C Al02 169.57(13) . . . . ?
C01V N012 C01C N00W -0.85(18) . . . . ?
C01V N012 C01S C028 -90.5(2) . . . . ?
C01V N012 C01S C02M 85.0(2) . . . . ?
C01W C01N C02I F00R -178.4(2) . . . . ?
C01W C01N C02I C01Z -0.5(3) . . . . ?
C01X C01U C027 F00H 179.69(19) . . . . ?
C01X C01U C027 C030 -0.7(3) . . . . ?
C01X C02T C02Z F015 179.3(2) . . . . ?
C01X C02T C02Z C030 -0.7(4) . . . . ?
C01Y C02S C03U F01A -179.6(2) . . . . ?
C01Y C02S C03U C03Z 0.1(4) . . . . ?
C01Y C031 C03R F018 179.1(2) . . . . ?
C01Y C031 C03R C03Z -0.9(4) . . . . ?
C01Z C026 C02H F00D 179.78(19) . . . . ?
C01Z C026 C02H C01W 0.1(3) . . . . ?
C020 C01G C022 C02R 171.34(18) . . . . ?
C020 C01G C022 C02W -4.9(3) . . . . ?
C020 C02V C02X C02W -1.8(3) . . . . ?
C021 C01K B03X C01H -130.0(2) . . . . ?
C021 C01K B03X C01M 107.9(2) . . . . ?
C021 C01K B03X C02C -14.1(3) . . . . ?
C022 C01G C020 C02G -171.82(18) . . . . ?
C022 C01G C020 C02V 5.0(3) . . . . ?
C022 C02W C02X C02V 2.0(3) . . . . ?
C023 N00Z C01E Al01 170.77(13) . . . . ?
C023 N00Z C01E N014 -0.97(19) . . . . ?
C023 N00Z C01Q C02P 83.2(2) . . . . ?
C023 N00Z C01Q C02U -95.7(2) . . . . ?
C025 C01L C02B F00G 179.15(17) . . . . ?
C025 C01L C02B C034 -0.8(3) . . . . ?
C026 C01Z C02I F00R 179.4(2) . . . . ?
C026 C01Z C02I C01N 1.4(3) . . . . ?
C027 C01U C01X F008 -178.41(19) . . . . ?
C027 C01U C01X C02T 1.2(3) . . . . ?
C028 C01S C02M C02Y 174.5(2) . . . . ?
C028 C01S C02M C03B -2.1(3) . . . . ?
C028 C032 C03J C03B 0.0(4) . . . . ?
C029 C02C C039 F00T -176.0(2) . . . . ?
C029 C02C C039 C03V 3.6(4) . . . . ?
C029 C02C B03X C01H 63.9(2) . . . . ?
C029 C02C B03X C01K -58.2(3) . . . . ?
C029 C02C B03X C01M -174.36(18) . . . . ?
C029 C03G C041 F01D -178.1(3) . . . . ?
C029 C03G C041 C03V 2.2(4) . . . . ?
C02A N00W C01C Al02 -169.50(13) . . . . ?
C02A N00W C01C N012 0.95(19) . . . . ?
C02A N00W C01R C01J -96.5(2) . . . . ?
C02A N00W C01R C02J 79.3(2) . . . . ?
C02B C01L C025 F00C 179.32(17) . . . . ?
C02B C01L C025 C03C 0.2(3) . . . . ?
C02B C034 C037 F010 -177.6(2) . . . . ?
C02B C034 C037 C03C 1.5(3) . . . . ?
C02C C029 C03G F011 178.4(2) . . . . ?
C02C C029 C03G C041 -1.4(4) . . . . ?
C02C C039 C03V F01B 178.4(3) . . . . ?
C02C C039 C03V C041 -3.0(5) . . . . ?
C02E C02D C036 F00S 179.4(2) . . . . ?
C02E C02D C036 C02L 0.2(3) . . . . ?
C02F C01J C01R N00W 3.3(3) . . . . ?
C02F C01J C01R C02J -172.2(2) . . . . ?
C02F C01J C03F C03M 176.2(2) . . . . ?
C02G C020 C02V C02X 175.3(2) . . . . ?
C02I C01N C01W Al02 -179.80(16) . . . . ?
C02I C01N C01W C02H -0.6(3) . . . . ?
C02I C01Z C026 F00N 178.75(19) . . . . ?
C02I C01Z C026 C02H -1.3(3) . . . . ?
C02K C024 C038 F00U -179.40(19) . . . . ?
C02K C024 C038 C02O 1.6(3) . . . . ?
C02L C01M C01O F004 177.88(17) . . . . ?
C02L C01M C01O C02E -1.4(3) . . . . ?
C02L C01M B03X C01H 172.45(17) . . . . ?
C02L C01M B03X C01K -65.6(2) . . . . ?
C02L C01M B03X C02C 57.1(2) . . . . ?
C02M C01S C028 C02N -175.51(19) . . . . ?
C02M C01S C028 C032 2.2(3) . . . . ?
C02M C03B C03J C032 0.1(4) . . . . ?
C02N C028 C032 C03J 176.6(2) . . . . ?
C02O C01H C01P F005 -176.73(17) . . . . ?
C02O C01H C01P C02K 3.8(3) . . . . ?
C02O C01H B03X C01K -172.65(17) . . . . ?
C02O C01H B03X C01M -56.8(2) . . . . ?
C02O C01H B03X C02C 64.7(2) . . . . ?
C02P C01Q C02U C033 -174.7(2) . . . . ?
C02P C01Q C02U C03K 1.9(3) . . . . ?
C02P C03N C03Q C03K 1.0(4) . . . . ?
C02Q C01I C01K C021 3.4(3) . . . . ?
C02Q C01I C01K B03X 179.15(19) . . . . ?
C02Q C035 C03D F00V 179.71(19) . . . . ?
C02Q C035 C03D C021 0.3(3) . . . . ?
C02R C022 C02W C02X -175.2(2) . . . . ?
C02S C01Y C031 F00L 179.73(19) . . . . ?
C02S C01Y C031 C03R 0.8(3) . . . . ?
C02S C03U C03Z F01F -179.0(3) . . . . ?
C02S C03U C03Z C03R -0.2(4) . . . . ?
C02T C02Z C030 F016 -179.2(2) . . . . ?
C02T C02Z C030 C027 1.2(4) . . . . ?
C02U C01Q C02P C03A 177.7(2) . . . . ?
C02U C01Q C02P C03N -1.3(3) . . . . ?
C02U C03K C03Q C03N -0.4(4) . . . . ?
C02V C020 C02G C03E 23.4(3) . . . . ?
C02V C020 C02G C03S -99.1(2) . . . . ?
C02W C022 C02R C03T 71.4(3) . . . . ?
C02W C022 C02R C03Y -50.8(3) . . . . ?
C02Y C02M C03B C03J -175.8(2) . . . . ?
C031 C01Y C02S F00K -179.34(19) . . . . ?
C031 C01Y C02S C03U -0.4(3) . . . . ?
C031 C03R C03Z F01F 179.4(2) . . . . ?
C031 C03R C03Z C03U 0.6(4) . . . . ?
C032 C028 C02N C03I 49.6(3) . . . . ?
C032 C028 C02N C03W -73.8(3) . . . . ?
C033 C02U C03K C03Q 175.7(2) . . . . ?
C034 C037 C03C F00X 179.8(2) . . . . ?
C034 C037 C03C C025 -2.0(3) . . . . ?
C036 C02D C02E F00A -178.7(2) . . . . ?
C036 C02D C02E C01O 0.5(3) . . . . ?
C038 C024 C02K F00E 179.86(19) . . . . ?
C038 C024 C02K C01P -1.1(3) . . . . ?
C039 C02C B03X C01H -109.3(2) . . . . ?
C039 C02C B03X C01K 128.7(2) . . . . ?
C039 C02C B03X C01M 12.5(3) . . . . ?
C039 C03V C041 F01D -179.8(3) . . . . ?
C039 C03V C041 C03G -0.2(5) . . . . ?
C03A C02P C03N C03Q -179.2(2) . . . . ?
C03B C02M C02Y C03P -60.0(3) . . . . ?
C03B C02M C02Y C043 64.6(3) . . . . ?
C03F C01J C01R N00W -179.99(17) . . . . ?
C03F C01J C01R C02J 4.5(3) . . . . ?
C03F C01J C02F C03L 26.4(3) . . . . ?
C03F C01J C02F C042 -97.7(3) . . . . ?
C03F C03M C03O C02J 1.3(4) . . . . ?
C03G C029 C02C C039 -1.5(3) . . . . ?
C03G C029 C02C B03X -175.6(2) . . . . ?
C03H C02J C03O C03M -173.5(2) . . . . ?
C03K C02U C033 C040 37.5(3) . . . . ?
C03K C02U C033 C046 -87.2(3) . . . . ?
C03N C02P C03A C045 -55.7(3) . . . . ?
C03N C02P C03A C048 69.8(3) . . . . ?
C03O C02J C03H C044 75.9(3) . . . . ?
C03O C02J C03H C047 -47.8(3) . . . . ?
B03X C01H C01P F005 -2.1(3) . . . . ?
B03X C01H C01P C02K 178.34(18) . . . . ?
B03X C01H C02O F00B 2.5(3) . . . . ?
B03X C01H C02O C038 -178.3(2) . . . . ?
B03X C01K C021 F00F 2.0(3) . . . . ?
B03X C01K C021 C03D -178.3(2) . . . . ?
B03X C01M C01O F004 3.8(3) . . . . ?
B03X C01M C01O C02E -175.52(19) . . . . ?
B03X C01M C02L F006 -3.3(3) . . . . ?
B03X C01M C02L C036 176.9(2) . . . . ?
B03X C02C C039 F00T -2.6(4) . . . . ?
B03X C02C C039 C03V 177.1(3) . . . . ?
C049 C04F C04A C04E 0.0 . . . . ?
C04F C049 C04I C04H 0.0 . . . . ?
C04F C04A C04E C04H 0.0 . . . . ?
C04A C04E C04H C04I 0.0 . . . . ?
C04E C04H C04I C049 0.0 . . . . ?
C04I C049 C04F C04A 0.0 . . . . ?
C04I C049 C04F C04R -174.5(5) . . . . ?
C04B C04K C04N C04J 0.0 . . . . ?
C04K C04B C04L C04C 0.0 . . . . ?
C04K C04N C04J C04C 0.0 . . . . ?
C04N C04J C04C C04L 0.0 . . . . ?
C04J C04C C04L C04B 0.0 . . . . ?
C04L C04B C04K C04N 0.0 . . . . ?
C04D C04M C04P C04Q 0.0 . . . . ?
C04M C04D C04G C04O 0.0 . . . . ?
C04M C04P C04Q C04O 0.0 . . . . ?
C04P C04Q C04O C04G 0.0 . . . . ?
C04Q C04O C04G C04D 0.0 . . . . ?
C04G C04D C04M C04P 0.0 . . . . ?
C04R C04F C04A C04E 173.7(6) . . . . ?
C04S C04B C04K C04N -175.3(7) . . . . ?
C04S C04B C04L C04C 175.0(7) . . . . ?
C04T C04D C04M C04P 173.0(11) . . . . ?
C04T C04D C04G C04O -174.0(9) . . . . ?
C2 C1 C4 C6 0.0 . . . . ?
C1 C2 C3 C5 0.0 . . . . ?
C1 C4 C6 C5 0.0 . . . . ?
C4 C6 C5 C3 0.0 . . . . ?
C6 C5 C3 C2 0.0 . . . . ?
C3 C2 C1 C4 0.0 . . . . ?
C04U C2 C1 C4 -175.4(12) . . . . ?
C04U C2 C3 C5 176.6(9) . . . . ?
C7 C12 C11 C9 0.0 . . . . ?
C12 C7 C8 C0 0.0 . . . . ?
C12 C7 C8 C10 175.6(11) . . . . ?
C12 C11 C9 C0 0.0 . . . . ?
C11 C9 C0 C8 0.0 . . . . ?
C9 C0 C8 C7 0.0 . . . . ?
C9 C0 C8 C10 -174.3(14) . . . . ?
C8 C7 C12 C11 0.0 . . . . ?
C13 C14 C15 C17 171.6(16) . . . . ?
C13 C14 C16 C18 -170.9(18) . . . . ?
C14 C15 C17 C19 0.0 . . . . ?
C15 C14 C16 C18 0.0 . . . . ?
C15 C17 C19 C18 0.0 . . . . ?
C17 C19 C18 C16 0.0 . . . . ?
C19 C18 C16 C14 0.0 . . . . ?
C16 C14 C15 C17 0.0 . . . . ?
